data_4337859
loop_
_publ_author_name
'Das, Sourav'
'Dey, Atanu'
'Biswas, Sourav'
'Colacio, Enrique'
'Chandrasekhar, Vadapalli'

_publ_section_title
;
 Hydroxide-Free Cubane-Shaped Tetranuclear [Ln4] Complexes.
;
_journal_issue 7
_journal_name_full 'Inorganic chemistry'
_journal_page_first 3417
_journal_paper_doi 10.1021/ic402827b
_journal_volume 53
_journal_year 2014
_chemical_formula_moiety 'C72 H76 N8 O16 Tb4, 2(C H4 O), 0.5(O2), 5(O)'
_chemical_formula_sum 'C74 H84 N8 O24 Tb4'
_chemical_formula_weight 2105.17
_chemical_name_systematic
; 
 ? 
;
_space_group_IT_number 14
_symmetry_cell_setting monoclinic
_symmetry_space_group_name_Hall '-P 2ybc'
_symmetry_space_group_name_H-M 'P 1 21/c 1'
_atom_sites_solution_hydrogens geom
_atom_sites_solution_primary direct
_atom_sites_solution_secondary difmap
_audit_creation_method SHELXL-97
_cell_angle_alpha 90.00
_cell_angle_beta 100.194(3)
_cell_angle_gamma 90.00
_cell_formula_units_Z 4
_cell_length_a 17.781(3)
_cell_length_b 17.155(3)
_cell_length_c 26.846(4)
_cell_measurement_reflns_used 9837
_cell_measurement_temperature 100(2)
_cell_measurement_theta_max 28.28
_cell_measurement_theta_min 2.37
_cell_volume 8060(2)
_computing_cell_refinement 'Bruker SAINT'
_computing_data_collection 'Bruker APEX2'
_computing_data_reduction 'Bruker SAINT'
_computing_molecular_graphics 'Bruker SHELXTL'
_computing_publication_material 'Bruker SHELXTL'
_computing_structure_refinement 'SHELXL-97 (Sheldrick, 2008)'
_computing_structure_solution 'SHELXS-97 (Sheldrick, 2008)'
_diffrn_ambient_temperature 100(2)
_diffrn_measured_fraction_theta_full 0.995
_diffrn_measured_fraction_theta_max 0.995
_diffrn_radiation_monochromator graphite
_diffrn_radiation_source 'fine-focus sealed tube'
_diffrn_radiation_type MoK\a
_diffrn_radiation_wavelength 0.71073
_diffrn_reflns_av_R_equivalents 0.0578
_diffrn_reflns_av_sigmaI/netI 0.0605
_diffrn_reflns_limit_h_max 11
_diffrn_reflns_limit_h_min -21
_diffrn_reflns_limit_k_max 20
_diffrn_reflns_limit_k_min -20
_diffrn_reflns_limit_l_max 31
_diffrn_reflns_limit_l_min -31
_diffrn_reflns_number 45166
_diffrn_reflns_theta_full 25.03
_diffrn_reflns_theta_max 25.03
_diffrn_reflns_theta_min 4.13
_exptl_absorpt_coefficient_mu 3.546
_exptl_absorpt_correction_T_max 0.7457
_exptl_absorpt_correction_T_min 0.4811
_exptl_absorpt_correction_type empirical
_exptl_absorpt_process_details sadabs
_exptl_crystal_colour red
_exptl_crystal_density_diffrn 1.735
_exptl_crystal_density_method 'not measured'
_exptl_crystal_description block
_exptl_crystal_F_000 4144
_exptl_crystal_size_max 0.056
_exptl_crystal_size_mid 0.042
_exptl_crystal_size_min 0.037
_refine_diff_density_max 2.357
_refine_diff_density_min -1.428
_refine_diff_density_rms 0.168
_refine_ls_extinction_method none
_refine_ls_goodness_of_fit_ref 1.011
_refine_ls_hydrogen_treatment mixed
_refine_ls_matrix_type full
_refine_ls_number_parameters 1007
_refine_ls_number_reflns 14155
_refine_ls_number_restraints 0
_refine_ls_restrained_S_all 1.011
_refine_ls_R_factor_all 0.0629
_refine_ls_R_factor_gt 0.0398
_refine_ls_shift/su_max 0.000
_refine_ls_shift/su_mean 0.000
_refine_ls_structure_factor_coef Fsqd
_refine_ls_weighting_details 'calc w=1/[\s^2^(Fo^2^)+(0.0509P)^2^+18.2397P] where P=(Fo^2^+2Fc^2^)/3'
_refine_ls_weighting_scheme calc
_refine_ls_wR_factor_gt 0.0911
_refine_ls_wR_factor_ref 0.1010
_reflns_number_gt 10904
_reflns_number_total 14155
_reflns_threshold_expression >2sigma(I)
_cod_data_source_file ic402827b_si_001.cif
_cod_data_source_block Tb4
_cod_depositor_comments
;
The following automatic conversions were performed:

'_symmetry_cell_setting' value 'Monoclinic' changed to 'monoclinic'
according to
/usr/data/users/saulius/automatic-downloads/rss-feeds/ACS/lib/dictionaries/cif_core.dic
dictionary named 'cif_core.dic' version 2.4.2 from 2011-04-26.

Automatic conversion script
Id: cif_fix_values 2281 2013-09-26 08:29:07Z andrius 

 Adding full bibliography for 4337858--4337860.cif.
;
_cod_original_sg_symbol_H-M 'P2(1)/c  '
_cod_database_code 4337859

loop_
_symmetry_equiv_pos_as_xyz
'x, y, z'
'-x, y+1/2, -z+1/2'
'-x, -y, -z'
'x, -y-1/2, z-1/2'

loop_
_atom_site_label
_atom_site_type_symbol
_atom_site_fract_x
_atom_site_fract_y
_atom_site_fract_z
_atom_site_U_iso_or_equiv
_atom_site_adp_type
_atom_site_occupancy
_atom_site_symmetry_multiplicity
_atom_site_calc_flag
_atom_site_refinement_flags
Tb1 Tb 0.386855(18) 0.531174(17) 0.315657(12) 0.01434(8) Uani 1 1 d .
Tb2 Tb 0.260206(18) 0.367206(17) 0.340695(11) 0.01335(8) Uani 1 1 d .
Tb3 Tb 0.155036(18) 0.555142(17) 0.311767(11) 0.01404(8) Uani 1 1 d .
Tb4 Tb 0.239284(18) 0.482574(17) 0.202871(11) 0.01436(9) Uani 1 1 d .
O1 O 0.3256(3) 0.4195(2) 0.27315(15) 0.0162(10) Uani 1 1 d .
O2 O 0.4107(3) 0.6450(2) 0.36007(18) 0.0236(11) Uani 1 1 d .
O3 O 0.2785(2) 0.5042(2) 0.35798(15) 0.0148(9) Uani 1 1 d .
O4 O 0.2420(3) 0.2489(2) 0.30138(16) 0.0191(10) Uani 1 1 d .
O7 O 0.2627(2) 0.5785(2) 0.26842(15) 0.0140(9) Uani 1 1 d .
O8 O 0.2173(3) 0.3682(2) 0.15882(16) 0.0183(10) Uani 1 1 d .
O5 O 0.1740(2) 0.4329(2) 0.27217(16) 0.0160(10) Uani 1 1 d .
O6 O 0.1749(3) 0.6736(2) 0.35032(17) 0.0211(11) Uani 1 1 d .
O16 O 0.4134(3) 0.5848(3) 0.23974(17) 0.0218(11) Uani 1 1 d .
O15 O 0.3602(3) 0.4976(3) 0.18186(17) 0.0229(11) Uani 1 1 d .
O11 O 0.1430(3) 0.3739(3) 0.36918(16) 0.0214(11) Uani 1 1 d .
O12 O 0.1250(3) 0.4987(3) 0.38514(16) 0.0204(10) Uani 1 1 d .
O9 O 0.4421(3) 0.4590(2) 0.38710(16) 0.0191(10) Uani 1 1 d .
O10 O 0.3902(3) 0.3419(3) 0.36795(16) 0.0186(10) Uani 1 1 d .
O13 O 0.1010(3) 0.6151(3) 0.23539(16) 0.0198(10) Uani 1 1 d .
O14 O 0.1119(3) 0.5208(3) 0.18009(17) 0.0196(10) Uani 1 1 d .
O17 O 0.2295(3) 0.0754(3) 0.16594(18) 0.0308(12) Uani 1 1 d .
H17 H 0.2181 0.1171 0.1775 0.046 Uiso 1 1 calc R
O18 O 0.2091(3) 0.2233(3) 0.19987(17) 0.0282(12) Uani 1 1 d .
O19 O 0.3053(4) 0.7316(3) 0.3965(3) 0.080(3) Uani 1 1 d .
O20 O 0.3668(8) 0.6085(5) 0.9718(3) 0.154(6) Uani 1 1 d .
O22 O 0.3850(13) 0.4577(6) 0.0168(4) 0.274(13) Uani 1 1 d .
O23 O 0.7054(5) 0.3488(5) 0.1850(4) 0.099(3) Uani 1 1 d .
O24 O 0.2540(6) 0.8161(6) 1.0004(4) 0.137(5) Uani 1 1 d .
H24 H 0.2609 0.7779 0.9834 0.205 Uiso 1 1 calc R
O25 O 0.4852(12) 0.4563(7) 0.0009(5) 0.227(10) Uani 1 1 d .
N1 N 0.4777(3) 0.4390(3) 0.2853(2) 0.0180(12) Uani 1 1 d .
N2 N 0.5257(3) 0.5724(3) 0.3288(2) 0.0172(12) Uani 1 1 d .
N3 N 0.2898(3) 0.3992(3) 0.4334(2) 0.0180(12) Uani 1 1 d .
N4 N 0.2696(3) 0.2523(3) 0.4018(2) 0.0183(12) Uani 1 1 d .
N7 N 0.2433(3) 0.6201(3) 0.1706(2) 0.0181(12) Uani 1 1 d .
N8 N 0.2154(3) 0.5006(3) 0.1067(2) 0.0191(12) Uani 1 1 d .
N5 N 0.0334(3) 0.4826(3) 0.28190(19) 0.0141(11) Uani 1 1 d .
N6 N 0.0330(3) 0.6214(3) 0.3256(2) 0.0169(12) Uani 1 1 d .
C1 C 0.3674(4) 0.3585(3) 0.2543(2) 0.0160(14) Uani 1 1 d .
H1A H 0.3485 0.3525 0.2183 0.019 Uiso 1 1 calc R
H1B H 0.3578 0.3101 0.2707 0.019 Uiso 1 1 calc R
C2 C 0.4516(4) 0.3718(4) 0.2621(2) 0.0179(15) Uani 1 1 d .
C3 C 0.5004(4) 0.3182(4) 0.2451(3) 0.0246(16) Uani 1 1 d .
H3 H 0.4810 0.2732 0.2282 0.030 Uiso 1 1 calc R
C4 C 0.5772(4) 0.3329(4) 0.2537(3) 0.0300(18) Uani 1 1 d .
H4 H 0.6107 0.2967 0.2439 0.036 Uiso 1 1 calc R
C5 C 0.6052(4) 0.4019(4) 0.2771(3) 0.0267(17) Uani 1 1 d .
H5 H 0.6572 0.4131 0.2826 0.032 Uiso 1 1 calc R
C6 C 0.5534(4) 0.4535(4) 0.2921(2) 0.0190(15) Uani 1 1 d .
C7 C 0.5771(4) 0.5287(4) 0.3162(2) 0.0219(16) Uani 1 1 d .
H7 H 0.6281 0.5440 0.3220 0.026 Uiso 1 1 calc R
C8 C 0.5413(4) 0.6482(4) 0.3493(2) 0.0171(14) Uani 1 1 d .
C9 C 0.6087(4) 0.6887(4) 0.3514(2) 0.0207(15) Uani 1 1 d .
H9 H 0.6491 0.6663 0.3387 0.025 Uiso 1 1 calc R
C10 C 0.6164(4) 0.7626(4) 0.3724(3) 0.0249(17) Uani 1 1 d .
H10 H 0.6613 0.7905 0.3730 0.030 Uiso 1 1 calc R
C11 C 0.5572(4) 0.7945(4) 0.3924(3) 0.0285(18) Uani 1 1 d .
H11 H 0.5641 0.8426 0.4086 0.034 Uiso 1 1 calc R
C12 C 0.4878(4) 0.7569(4) 0.3891(3) 0.0223(16) Uani 1 1 d .
H12 H 0.4481 0.7805 0.4019 0.027 Uiso 1 1 calc R
C13 C 0.4772(4) 0.6821(4) 0.3662(2) 0.0179(14) Uani 1 1 d .
C14 C 0.2925(4) 0.5335(4) 0.4085(2) 0.0151(14) Uani 1 1 d .
H14A H 0.2515 0.5690 0.4125 0.018 Uiso 1 1 calc R
H14B H 0.3396 0.5633 0.4135 0.018 Uiso 1 1 calc R
C15 C 0.2986(4) 0.4734(4) 0.4484(2) 0.0174(14) Uani 1 1 d .
C16 C 0.3140(4) 0.4933(4) 0.4995(3) 0.0229(16) Uani 1 1 d .
H16 H 0.3173 0.5454 0.5091 0.027 Uiso 1 1 calc R
C17 C 0.3243(4) 0.4354(4) 0.5361(3) 0.0249(16) Uani 1 1 d .
H17A H 0.3367 0.4479 0.5702 0.030 Uiso 1 1 calc R
C18 C 0.3155(4) 0.3581(4) 0.5204(2) 0.0221(16) Uani 1 1 d .
H18 H 0.3218 0.3178 0.5440 0.027 Uiso 1 1 calc R
C19 C 0.2973(4) 0.3421(4) 0.4689(2) 0.0193(15) Uani 1 1 d .
C20 C 0.2870(4) 0.2625(4) 0.4497(2) 0.0211(15) Uani 1 1 d .
H20 H 0.2930 0.2203 0.4718 0.025 Uiso 1 1 calc R
C21 C 0.2646(4) 0.1779(4) 0.3786(2) 0.0174(14) Uani 1 1 d .
C22 C 0.2734(5) 0.1070(4) 0.4046(3) 0.0291(18) Uani 1 1 d .
H22 H 0.2822 0.1065 0.4398 0.035 Uiso 1 1 calc R
C23 C 0.2691(5) 0.0378(4) 0.3782(3) 0.0318(19) Uani 1 1 d .
H23 H 0.2751 -0.0094 0.3954 0.038 Uiso 1 1 calc R
C24 C 0.2555(5) 0.0394(4) 0.3256(3) 0.0332(19) Uani 1 1 d .
H24A H 0.2528 -0.0071 0.3076 0.040 Uiso 1 1 calc R
C25 C 0.2462(4) 0.1089(4) 0.3001(3) 0.0262(17) Uani 1 1 d .
H25A H 0.2368 0.1082 0.2649 0.031 Uiso 1 1 calc R
C26 C 0.2503(4) 0.1807(4) 0.3250(2) 0.0174(14) Uani 1 1 d .
C40 C 0.2673(4) 0.6607(3) 0.2585(2) 0.0180(15) Uani 1 1 d .
H40A H 0.3175 0.6795 0.2739 0.022 Uiso 1 1 calc R
H40B H 0.2298 0.6879 0.2743 0.022 Uiso 1 1 calc R
C41 C 0.2536(4) 0.6796(4) 0.2031(3) 0.0200(15) Uani 1 1 d .
C42 C 0.2515(4) 0.7569(4) 0.1864(3) 0.0258(17) Uani 1 1 d .
H42 H 0.2554 0.7977 0.2095 0.031 Uiso 1 1 calc R
C43 C 0.2436(4) 0.7722(4) 0.1352(3) 0.0314(18) Uani 1 1 d .
H43 H 0.2447 0.8232 0.1237 0.038 Uiso 1 1 calc R
C44 C 0.2340(4) 0.7112(4) 0.1014(3) 0.0292(18) Uani 1 1 d .
H44 H 0.2284 0.7201 0.0668 0.035 Uiso 1 1 calc R
C45 C 0.2331(4) 0.6359(4) 0.1203(3) 0.0234(16) Uani 1 1 d .
C46 C 0.2184(4) 0.5675(4) 0.0872(3) 0.0243(16) Uani 1 1 d .
H46 H 0.2114 0.5732 0.0523 0.029 Uiso 1 1 calc R
C47 C 0.1976(4) 0.4317(4) 0.0784(2) 0.0201(15) Uani 1 1 d .
C48 C 0.1775(4) 0.4275(4) 0.0255(3) 0.0293(18) Uani 1 1 d .
H48 H 0.1777 0.4724 0.0062 0.035 Uiso 1 1 calc R
C49 C 0.1576(5) 0.3568(4) 0.0021(3) 0.0322(19) Uani 1 1 d .
H49 H 0.1421 0.3543 -0.0328 0.039 Uiso 1 1 calc R
C50 C 0.1609(4) 0.2893(4) 0.0315(3) 0.0238(16) Uani 1 1 d .
H50 H 0.1495 0.2413 0.0157 0.029 Uiso 1 1 calc R
C51 C 0.1805(4) 0.2926(4) 0.0828(2) 0.0209(15) Uani 1 1 d .
H51 H 0.1816 0.2469 0.1015 0.025 Uiso 1 1 calc R
C52 C 0.1994(4) 0.3642(4) 0.1084(2) 0.0203(15) Uani 1 1 d .
C27 C 0.1118(4) 0.3824(4) 0.2522(2) 0.0168(14) Uani 1 1 d .
H27A H 0.1206 0.3317 0.2681 0.020 Uiso 1 1 calc R
H27B H 0.1106 0.3757 0.2162 0.020 Uiso 1 1 calc R
C28 C 0.0354(4) 0.4122(4) 0.2603(2) 0.0178(15) Uani 1 1 d .
C29 C -0.0314(4) 0.3696(4) 0.2443(2) 0.0203(15) Uani 1 1 d .
H29 H -0.0291 0.3212 0.2290 0.024 Uiso 1 1 calc R
C30 C -0.1004(4) 0.3993(4) 0.2510(3) 0.0240(16) Uani 1 1 d .
H30 H -0.1451 0.3710 0.2408 0.029 Uiso 1 1 calc R
C31 C -0.1029(4) 0.4725(4) 0.2736(3) 0.0241(16) Uani 1 1 d .
H31 H -0.1490 0.4938 0.2788 0.029 Uiso 1 1 calc R
C32 C -0.0352(4) 0.5122(4) 0.2878(2) 0.0181(15) Uani 1 1 d .
C33 C -0.0322(4) 0.5904(4) 0.3111(2) 0.0196(15) Uani 1 1 d .
H33 H -0.0767 0.6162 0.3151 0.024 Uiso 1 1 calc R
C34 C 0.0426(4) 0.6966(4) 0.3481(2) 0.0204(15) Uani 1 1 d .
C35 C -0.0155(4) 0.7446(4) 0.3591(3) 0.0240(16) Uani 1 1 d .
H35 H -0.0660 0.7283 0.3509 0.029 Uiso 1 1 calc R
C36 C 0.0010(4) 0.8157(4) 0.3820(3) 0.0303(18) Uani 1 1 d .
H36 H -0.0378 0.8470 0.3902 0.036 Uiso 1 1 calc R
C37 C 0.0773(4) 0.8402(4) 0.3928(3) 0.0282(17) Uani 1 1 d .
H37 H 0.0890 0.8885 0.4080 0.034 Uiso 1 1 calc R
C38 C 0.1348(4) 0.7947(4) 0.3816(3) 0.0257(17) Uani 1 1 d .
H38 H 0.1848 0.8128 0.3884 0.031 Uiso 1 1 calc R
C39 C 0.1194(4) 0.7204(4) 0.3597(2) 0.0169(14) Uani 1 1 d .
C68 C 0.4103(4) 0.5503(4) 0.1973(3) 0.0228(16) Uani 1 1 d .
C69 C 0.4688(4) 0.5704(4) 0.1639(3) 0.0234(16) Uani 1 1 d .
C71 C 0.5226(5) 0.6351(5) 0.1870(3) 0.037(2) Uani 1 1 d .
H55A H 0.4938 0.6817 0.1898 0.056 Uiso 1 1 calc R
H55B H 0.5597 0.6449 0.1657 0.056 Uiso 1 1 calc R
H55C H 0.5484 0.6194 0.2199 0.056 Uiso 1 1 calc R
C72 C 0.5135(5) 0.4970(5) 0.1565(3) 0.043(2) Uani 1 1 d .
H56A H 0.5372 0.4770 0.1889 0.064 Uiso 1 1 calc R
H56B H 0.5521 0.5092 0.1368 0.064 Uiso 1 1 calc R
H56C H 0.4794 0.4586 0.1391 0.064 Uiso 1 1 calc R
C70 C 0.4250(5) 0.5959(5) 0.1120(3) 0.044(2) Uani 1 1 d .
H57A H 0.3877 0.5570 0.0992 0.067 Uiso 1 1 calc R
H57B H 0.4600 0.6021 0.0889 0.067 Uiso 1 1 calc R
H57C H 0.3997 0.6445 0.1154 0.067 Uiso 1 1 calc R
C58 C 0.1126(4) 0.4274(4) 0.3917(2) 0.0174(15) Uani 1 1 d .
C59 C 0.0610(4) 0.4069(4) 0.4295(2) 0.0179(14) Uani 1 1 d .
C60 C 0.1069(4) 0.4238(4) 0.4827(3) 0.0269(17) Uani 1 1 d .
H60A H 0.1530 0.3935 0.4880 0.040 Uiso 1 1 calc R
H60B H 0.0767 0.4103 0.5078 0.040 Uiso 1 1 calc R
H60C H 0.1196 0.4782 0.4854 0.040 Uiso 1 1 calc R
C62 C -0.0106(4) 0.4575(4) 0.4199(3) 0.0312(18) Uani 1 1 d .
H61A H 0.0038 0.5115 0.4208 0.047 Uiso 1 1 calc R
H61B H -0.0408 0.4476 0.4456 0.047 Uiso 1 1 calc R
H61C H -0.0400 0.4452 0.3873 0.047 Uiso 1 1 calc R
C61 C 0.0390(4) 0.3206(4) 0.4253(3) 0.0260(17) Uani 1 1 d .
H62A H 0.0070 0.3111 0.3931 0.039 Uiso 1 1 calc R
H62B H 0.0118 0.3071 0.4519 0.039 Uiso 1 1 calc R
H62C H 0.0843 0.2893 0.4281 0.039 Uiso 1 1 calc R
C53 C 0.4406(4) 0.3852(4) 0.3931(2) 0.0192(15) Uani 1 1 d .
C54 C 0.5042(4) 0.3483(4) 0.4318(2) 0.0179(14) Uani 1 1 d .
C57 C 0.4841(4) 0.2645(4) 0.4435(3) 0.0265(17) Uani 1 1 d .
H65A H 0.4695 0.2363 0.4124 0.040 Uiso 1 1 calc R
H65B H 0.4425 0.2646 0.4619 0.040 Uiso 1 1 calc R
H65C H 0.5278 0.2399 0.4635 0.040 Uiso 1 1 calc R
C56 C 0.5157(4) 0.3969(4) 0.4804(3) 0.0275(17) Uani 1 1 d .
H66A H 0.4709 0.3934 0.4957 0.041 Uiso 1 1 calc R
H66B H 0.5243 0.4504 0.4725 0.041 Uiso 1 1 calc R
H66C H 0.5590 0.3775 0.5036 0.041 Uiso 1 1 calc R
C55 C 0.5762(4) 0.3502(4) 0.4084(3) 0.0278(17) Uani 1 1 d .
H67A H 0.6175 0.3262 0.4311 0.042 Uiso 1 1 calc R
H67B H 0.5891 0.4033 0.4024 0.042 Uiso 1 1 calc R
H67C H 0.5672 0.3223 0.3769 0.042 Uiso 1 1 calc R
C63 C 0.0777(4) 0.5799(4) 0.1939(3) 0.0204(15) Uani 1 1 d .
C64 C 0.0083(4) 0.6100(4) 0.1578(3) 0.0205(15) Uani 1 1 d .
C67 C 0.0350(4) 0.6368(4) 0.1091(3) 0.0283(17) Uani 1 1 d .
H70A H 0.0708 0.6788 0.1168 0.042 Uiso 1 1 calc R
H70B H -0.0083 0.6542 0.0851 0.042 Uiso 1 1 calc R
H70C H 0.0591 0.5940 0.0950 0.042 Uiso 1 1 calc R
C65 C -0.0484(5) 0.5419(4) 0.1451(3) 0.040(2) Uani 1 1 d .
H71A H -0.0234 0.4993 0.1315 0.059 Uiso 1 1 calc R
H71B H -0.0913 0.5587 0.1206 0.059 Uiso 1 1 calc R
H71C H -0.0656 0.5253 0.1753 0.059 Uiso 1 1 calc R
C66 C -0.0303(4) 0.6775(4) 0.1806(3) 0.0313(18) Uani 1 1 d .
H72A H -0.0449 0.6609 0.2117 0.047 Uiso 1 1 calc R
H72B H -0.0748 0.6935 0.1572 0.047 Uiso 1 1 calc R
H72C H 0.0047 0.7204 0.1872 0.047 Uiso 1 1 calc R
C73 C 0.1883(5) 0.0662(5) 0.1168(3) 0.039(2) Uani 1 1 d .
H73A H 0.1354 0.0781 0.1164 0.058 Uiso 1 1 calc R
H73B H 0.1929 0.0133 0.1060 0.058 Uiso 1 1 calc R
H73C H 0.2083 0.1008 0.0943 0.058 Uiso 1 1 calc R
C74 C 0.1674(10) 0.8401(7) 0.9885(5) 0.107(6) Uani 1 1 d .
H74A H 0.1539 0.8659 1.0174 0.160 Uiso 1 1 calc R
H74B H 0.1364 0.7943 0.9809 0.160 Uiso 1 1 calc R
H74C H 0.1590 0.8747 0.9600 0.160 Uiso 1 1 calc R

loop_
_atom_site_aniso_label
_atom_site_aniso_U_11
_atom_site_aniso_U_22
_atom_site_aniso_U_33
_atom_site_aniso_U_23
_atom_site_aniso_U_13
_atom_site_aniso_U_12
Tb1 0.01279(17) 0.00992(15) 0.01948(17) -0.00124(12) 0.00062(13) -0.00001(13)
Tb2 0.01486(17) 0.00884(15) 0.01551(16) 0.00005(12) 0.00035(13) 0.00087(13)
Tb3 0.01326(17) 0.00919(15) 0.01897(17) -0.00036(12) 0.00091(13) 0.00112(13)
Tb4 0.01587(17) 0.00998(15) 0.01631(16) 0.00085(12) 0.00036(13) -0.00001(13)
O1 0.022(3) 0.011(2) 0.016(2) -0.0028(18) 0.0035(19) 0.002(2)
O2 0.020(3) 0.013(2) 0.036(3) -0.008(2) 0.001(2) -0.004(2)
O3 0.017(2) 0.010(2) 0.017(2) -0.0023(18) 0.0015(19) -0.0014(19)
O4 0.024(3) 0.010(2) 0.019(2) 0.0006(19) -0.005(2) -0.003(2)
O7 0.015(2) 0.007(2) 0.020(2) -0.0017(18) 0.0025(19) -0.0012(19)
O8 0.023(3) 0.014(2) 0.016(2) -0.0019(19) -0.002(2) -0.005(2)
O5 0.015(2) 0.010(2) 0.021(2) -0.0033(18) -0.0021(19) -0.0018(19)
O6 0.019(3) 0.011(2) 0.033(3) -0.005(2) 0.006(2) 0.000(2)
O16 0.019(3) 0.026(3) 0.021(2) 0.005(2) 0.006(2) 0.003(2)
O15 0.022(3) 0.018(2) 0.030(3) 0.003(2) 0.007(2) -0.003(2)
O11 0.017(3) 0.028(3) 0.019(2) -0.001(2) 0.004(2) 0.006(2)
O12 0.018(3) 0.020(2) 0.022(2) 0.007(2) 0.001(2) -0.001(2)
O9 0.019(3) 0.016(2) 0.022(2) -0.001(2) 0.002(2) 0.000(2)
O10 0.015(2) 0.019(2) 0.021(2) -0.003(2) 0.000(2) 0.000(2)
O13 0.019(3) 0.017(2) 0.021(2) 0.003(2) -0.003(2) 0.001(2)
O14 0.015(2) 0.019(2) 0.024(2) 0.007(2) 0.003(2) 0.005(2)
O17 0.040(3) 0.022(3) 0.031(3) -0.005(2) 0.007(3) -0.007(3)
O18 0.044(3) 0.018(2) 0.022(3) -0.003(2) 0.001(2) -0.001(2)
O19 0.031(4) 0.033(3) 0.171(8) -0.058(4) 0.007(4) 0.001(3)
O20 0.289(15) 0.097(7) 0.050(5) 0.015(5) -0.044(7) -0.136(9)
O22 0.60(3) 0.100(8) 0.063(6) 0.035(6) -0.114(12) -0.191(15)
O23 0.090(6) 0.059(5) 0.157(9) 0.024(5) 0.046(6) 0.003(5)
O24 0.119(8) 0.148(9) 0.107(8) 0.091(7) -0.078(6) -0.097(8)
O25 0.45(3) 0.153(12) 0.130(10) 0.044(10) 0.184(14) 0.171(18)
N1 0.015(3) 0.015(3) 0.023(3) 0.002(2) 0.000(2) 0.005(2)
N2 0.018(3) 0.013(3) 0.018(3) 0.000(2) 0.000(2) 0.001(2)
N3 0.015(3) 0.015(3) 0.023(3) -0.001(2) 0.001(2) -0.002(2)
N4 0.017(3) 0.015(3) 0.023(3) 0.002(2) 0.001(2) 0.001(2)
N7 0.017(3) 0.008(3) 0.026(3) 0.004(2) -0.002(3) -0.004(2)
N8 0.019(3) 0.015(3) 0.022(3) 0.003(2) 0.000(2) 0.004(2)
N5 0.015(3) 0.010(3) 0.017(3) 0.001(2) 0.002(2) 0.002(2)
N6 0.017(3) 0.007(2) 0.025(3) -0.002(2) -0.001(2) -0.001(2)
C1 0.017(4) 0.010(3) 0.020(3) -0.005(3) 0.000(3) 0.000(3)
C2 0.023(4) 0.011(3) 0.019(3) 0.005(3) 0.002(3) 0.000(3)
C3 0.025(4) 0.018(3) 0.029(4) -0.010(3) 0.001(3) 0.003(3)
C4 0.034(5) 0.021(4) 0.037(4) -0.010(3) 0.010(4) 0.011(4)
C5 0.016(4) 0.025(4) 0.038(4) -0.007(3) 0.004(3) 0.005(3)
C6 0.018(4) 0.021(3) 0.018(3) 0.000(3) 0.003(3) 0.005(3)
C7 0.016(4) 0.023(4) 0.025(4) 0.003(3) -0.002(3) -0.003(3)
C8 0.015(4) 0.011(3) 0.023(3) 0.003(3) -0.001(3) 0.000(3)
C9 0.013(4) 0.025(4) 0.020(3) 0.006(3) -0.004(3) 0.001(3)
C10 0.023(4) 0.018(3) 0.031(4) 0.004(3) -0.004(3) -0.009(3)
C11 0.035(5) 0.012(3) 0.033(4) -0.001(3) -0.010(4) -0.003(3)
C12 0.020(4) 0.012(3) 0.033(4) -0.005(3) -0.001(3) -0.002(3)
C13 0.015(4) 0.014(3) 0.022(3) -0.001(3) -0.002(3) -0.001(3)
C14 0.015(3) 0.017(3) 0.013(3) -0.004(3) 0.003(3) -0.003(3)
C15 0.014(3) 0.020(3) 0.017(3) -0.001(3) 0.000(3) 0.003(3)
C16 0.019(4) 0.022(4) 0.027(4) -0.008(3) 0.002(3) 0.002(3)
C17 0.025(4) 0.032(4) 0.017(3) -0.005(3) 0.000(3) 0.000(3)
C18 0.025(4) 0.021(4) 0.019(3) 0.002(3) 0.001(3) 0.003(3)
C19 0.018(4) 0.020(3) 0.019(3) 0.006(3) 0.001(3) 0.006(3)
C20 0.022(4) 0.018(3) 0.022(4) 0.005(3) 0.001(3) 0.003(3)
C21 0.018(4) 0.009(3) 0.025(4) -0.002(3) 0.005(3) -0.003(3)
C22 0.049(5) 0.018(4) 0.020(4) 0.007(3) 0.005(4) 0.006(4)
C23 0.040(5) 0.013(3) 0.042(5) 0.013(3) 0.006(4) 0.000(3)
C24 0.043(5) 0.013(3) 0.039(5) -0.002(3) -0.003(4) 0.000(4)
C25 0.032(4) 0.021(4) 0.020(4) -0.001(3) -0.009(3) 0.003(3)
C26 0.015(4) 0.013(3) 0.024(3) 0.002(3) 0.004(3) -0.004(3)
C40 0.017(4) 0.010(3) 0.027(4) -0.003(3) 0.002(3) 0.001(3)
C41 0.013(4) 0.014(3) 0.033(4) 0.004(3) 0.003(3) -0.001(3)
C42 0.020(4) 0.017(3) 0.038(4) 0.004(3) -0.004(3) -0.002(3)
C43 0.035(5) 0.016(4) 0.043(5) 0.008(3) 0.005(4) -0.002(3)
C44 0.038(5) 0.023(4) 0.024(4) 0.011(3) 0.000(3) 0.008(4)
C45 0.029(4) 0.017(3) 0.025(4) 0.006(3) 0.007(3) 0.000(3)
C46 0.027(4) 0.028(4) 0.017(3) 0.007(3) 0.000(3) 0.004(3)
C47 0.017(4) 0.021(3) 0.021(3) -0.006(3) 0.000(3) -0.002(3)
C48 0.038(5) 0.026(4) 0.022(4) 0.001(3) -0.001(3) 0.002(4)
C49 0.038(5) 0.040(5) 0.016(4) -0.003(3) -0.003(3) -0.003(4)
C50 0.019(4) 0.022(4) 0.029(4) -0.005(3) 0.001(3) -0.001(3)
C51 0.019(4) 0.017(3) 0.025(4) -0.002(3) 0.001(3) 0.003(3)
C52 0.023(4) 0.020(3) 0.017(3) -0.001(3) -0.001(3) 0.008(3)
C27 0.014(4) 0.011(3) 0.023(3) 0.001(3) -0.003(3) 0.000(3)
C28 0.022(4) 0.014(3) 0.017(3) 0.002(3) 0.005(3) -0.002(3)
C29 0.018(4) 0.018(3) 0.022(4) 0.001(3) -0.001(3) 0.000(3)
C30 0.022(4) 0.020(4) 0.028(4) 0.002(3) 0.000(3) -0.012(3)
C31 0.016(4) 0.023(4) 0.033(4) 0.002(3) 0.004(3) 0.003(3)
C32 0.017(4) 0.018(3) 0.020(3) 0.006(3) 0.003(3) -0.002(3)
C33 0.027(4) 0.013(3) 0.020(3) 0.003(3) 0.008(3) 0.003(3)
C34 0.018(4) 0.021(3) 0.022(4) -0.002(3) 0.003(3) 0.002(3)
C35 0.015(4) 0.019(3) 0.037(4) 0.001(3) 0.003(3) 0.004(3)
C36 0.025(4) 0.023(4) 0.042(5) -0.007(3) 0.005(4) 0.008(3)
C37 0.028(4) 0.014(3) 0.040(4) -0.005(3) 0.000(4) 0.011(3)
C38 0.022(4) 0.019(4) 0.033(4) -0.004(3) -0.004(3) 0.002(3)
C39 0.018(4) 0.017(3) 0.015(3) 0.001(3) 0.001(3) 0.005(3)
C68 0.024(4) 0.017(3) 0.028(4) 0.010(3) 0.005(3) 0.004(3)
C69 0.017(4) 0.024(4) 0.029(4) 0.002(3) 0.003(3) -0.003(3)
C71 0.031(5) 0.042(5) 0.040(5) 0.001(4) 0.012(4) -0.015(4)
C72 0.049(6) 0.037(5) 0.050(5) 0.003(4) 0.027(5) 0.002(4)
C70 0.040(5) 0.061(6) 0.032(4) 0.014(4) 0.006(4) -0.016(5)
C58 0.010(3) 0.018(3) 0.021(3) 0.000(3) -0.005(3) -0.002(3)
C59 0.017(4) 0.018(3) 0.020(3) 0.000(3) 0.005(3) -0.004(3)
C60 0.025(4) 0.029(4) 0.026(4) -0.005(3) 0.002(3) -0.002(3)
C62 0.024(4) 0.037(4) 0.034(4) 0.007(4) 0.008(3) 0.012(4)
C61 0.033(4) 0.020(4) 0.028(4) 0.000(3) 0.015(3) -0.005(3)
C53 0.026(4) 0.018(3) 0.016(3) -0.002(3) 0.011(3) 0.006(3)
C54 0.015(4) 0.019(3) 0.018(3) -0.002(3) -0.001(3) 0.003(3)
C57 0.028(4) 0.020(4) 0.027(4) 0.000(3) -0.008(3) 0.008(3)
C56 0.036(5) 0.022(4) 0.021(4) -0.002(3) -0.004(3) 0.001(4)
C55 0.022(4) 0.036(4) 0.023(4) 0.000(3) -0.003(3) 0.014(4)
C63 0.022(4) 0.014(3) 0.026(4) 0.010(3) 0.006(3) 0.000(3)
C64 0.015(4) 0.014(3) 0.030(4) 0.004(3) -0.001(3) 0.004(3)
C67 0.029(4) 0.029(4) 0.026(4) 0.004(3) 0.003(3) 0.012(4)
C65 0.030(5) 0.031(4) 0.050(5) 0.016(4) -0.014(4) -0.004(4)
C66 0.032(5) 0.028(4) 0.034(4) 0.008(3) 0.005(4) 0.010(4)
C73 0.038(5) 0.041(5) 0.037(5) -0.017(4) 0.006(4) -0.009(4)
C74 0.199(18) 0.056(7) 0.089(9) -0.014(7) 0.089(11) -0.052(10)

loop_
_atom_type_symbol
_atom_type_description
_atom_type_scat_dispersion_real
_atom_type_scat_dispersion_imag
_atom_type_scat_source
C C 0.0033 0.0016 'International Tables Vol C Tables 4.2.6.8 and 6.1.1.4'
N N 0.0061 0.0033 'International Tables Vol C Tables 4.2.6.8 and 6.1.1.4'
O O 0.0106 0.0060 'International Tables Vol C Tables 4.2.6.8 and 6.1.1.4'
Tb Tb -0.1723 4.1537 'International Tables Vol C Tables 4.2.6.8 and 6.1.1.4'
H H 0.0000 0.0000 'International Tables Vol C Tables 4.2.6.8 and 6.1.1.4'

loop_
_geom_angle_atom_site_label_1
_geom_angle_atom_site_label_2
_geom_angle_atom_site_label_3
_geom_angle
O2 Tb1 O9 90.72(16)
O2 Tb1 O16 94.02(17)
O9 Tb1 O16 142.46(16)
O2 Tb1 O1 163.55(16)
O9 Tb1 O1 93.24(14)
O16 Tb1 O1 92.53(15)
O2 Tb1 O3 90.46(15)
O9 Tb1 O3 76.75(15)
O16 Tb1 O3 140.29(15)
O1 Tb1 O3 74.96(14)
O2 Tb1 O7 93.05(15)
O9 Tb1 O7 142.77(15)
O16 Tb1 O7 74.15(15)
O1 Tb1 O7 74.28(14)
O3 Tb1 O7 66.21(14)
O2 Tb1 N1 129.75(17)
O9 Tb1 N1 74.41(16)
O16 Tb1 N1 74.05(16)
O1 Tb1 N1 66.64(16)
O3 Tb1 N1 129.73(16)
O7 Tb1 N1 127.51(15)
O2 Tb1 N2 66.59(17)
O9 Tb1 N2 77.10(16)
O16 Tb1 N2 70.87(16)
O1 Tb1 N2 129.86(16)
O3 Tb1 N2 144.70(15)
O7 Tb1 N2 137.55(15)
N1 Tb1 N2 63.35(17)
O2 Tb1 Tb4 130.70(12)
O9 Tb1 Tb4 132.62(11)
O16 Tb1 Tb4 66.79(11)
O1 Tb1 Tb4 40.41(10)
O3 Tb1 Tb4 80.58(10)
O7 Tb1 Tb4 39.11(9)
N1 Tb1 Tb4 89.79(12)
N2 Tb1 Tb4 134.72(12)
O2 Tb1 Tb2 127.64(12)
O9 Tb1 Tb2 68.54(11)
O16 Tb1 Tb2 131.92(11)
O1 Tb1 Tb2 40.97(10)
O3 Tb1 Tb2 39.24(9)
O7 Tb1 Tb2 80.10(9)
N1 Tb1 Tb2 91.55(13)
N2 Tb1 Tb2 142.05(12)
Tb4 Tb1 Tb2 67.568(11)
O4 Tb2 O10 91.76(15)
O4 Tb2 O11 97.64(16)
O10 Tb2 O11 142.45(15)
O4 Tb2 O3 163.78(14)
O10 Tb2 O3 91.65(15)
O11 Tb2 O3 89.24(15)
O4 Tb2 O5 92.47(14)
O10 Tb2 O5 140.59(15)
O11 Tb2 O5 75.44(15)
O3 Tb2 O5 74.98(14)
O4 Tb2 O1 91.73(14)
O10 Tb2 O1 74.44(15)
O11 Tb2 O1 140.92(15)
O3 Tb2 O1 73.95(14)
O5 Tb2 O1 66.28(14)
O4 Tb2 N3 129.75(16)
O10 Tb2 N3 73.05(16)
O11 Tb2 N3 73.05(16)
O3 Tb2 N3 66.32(16)
O5 Tb2 N3 129.57(16)
O1 Tb2 N3 126.91(16)
O4 Tb2 N4 66.30(16)
O10 Tb2 N4 72.92(16)
O11 Tb2 N4 77.85(17)
O3 Tb2 N4 129.75(15)
O5 Tb2 N4 143.06(16)
O1 Tb2 N4 139.58(16)
N3 Tb2 N4 63.46(17)
O4 Tb2 Tb1 128.78(11)
O10 Tb2 Tb1 66.59(11)
O11 Tb2 Tb1 128.29(11)
O3 Tb2 Tb1 40.05(10)
O5 Tb2 Tb1 80.53(10)
O1 Tb2 Tb1 39.05(9)
N3 Tb2 Tb1 89.25(12)
N4 Tb2 Tb1 136.40(12)
O4 Tb2 Tb3 130.21(11)
O10 Tb2 Tb3 130.97(11)
O11 Tb2 Tb3 65.47(11)
O3 Tb2 Tb3 40.85(10)
O5 Tb2 Tb3 39.13(9)
O1 Tb2 Tb3 79.55(10)
N3 Tb2 Tb3 91.54(12)
N4 Tb2 Tb3 140.66(12)
Tb1 Tb2 Tb3 66.973(13)
O6 Tb3 O12 91.53(16)
O6 Tb3 O13 90.73(16)
O12 Tb3 O13 143.02(16)
O6 Tb3 O5 163.05(15)
O12 Tb3 O5 94.72(15)
O13 Tb3 O5 93.67(15)
O6 Tb3 O7 89.91(15)
O12 Tb3 O7 141.61(15)
O13 Tb3 O7 75.28(15)
O5 Tb3 O7 75.45(14)
O6 Tb3 O3 91.98(15)
O12 Tb3 O3 75.35(15)
O13 Tb3 O3 141.43(15)
O5 Tb3 O3 74.48(14)
O7 Tb3 O3 66.26(14)
O6 Tb3 N5 130.17(16)
O12 Tb3 N5 75.57(16)
O13 Tb3 N5 74.93(16)
O5 Tb3 N5 66.74(15)
O7 Tb3 N5 129.41(15)
O3 Tb3 N5 128.56(15)
O6 Tb3 N6 66.52(16)
O12 Tb3 N6 74.53(16)
O13 Tb3 N6 72.66(17)
O5 Tb3 N6 130.38(16)
O7 Tb3 N6 139.42(15)
O3 Tb3 N6 142.11(15)
N5 Tb3 N6 63.65(16)
O6 Tb3 Tb4 127.03(11)
O12 Tb3 Tb4 134.87(11)
O13 Tb3 Tb4 67.65(11)
O5 Tb3 Tb4 41.73(10)
O7 Tb3 Tb4 39.06(9)
O3 Tb3 Tb4 80.31(10)
N5 Tb3 Tb4 91.55(12)
N6 Tb3 Tb4 137.58(12)
O6 Tb3 Tb2 129.99(12)
O12 Tb3 Tb2 69.44(11)
O13 Tb3 Tb2 132.29(11)
O5 Tb3 Tb2 40.06(10)
O7 Tb3 Tb2 80.51(9)
O3 Tb3 Tb2 39.36(9)
N5 Tb3 Tb2 90.57(11)
N6 Tb3 Tb2 140.00(12)
Tb4 Tb3 Tb2 67.617(11)
O8 Tb4 O15 92.87(16)
O8 Tb4 O14 92.09(16)
O15 Tb4 O14 143.09(16)
O8 Tb4 O7 164.10(14)
O15 Tb4 O7 93.10(15)
O14 Tb4 O7 91.96(15)
O8 Tb4 O1 92.60(14)
O15 Tb4 O1 75.96(15)
O14 Tb4 O1 140.26(15)
O7 Tb4 O1 74.61(14)
O8 Tb4 O5 91.88(14)
O15 Tb4 O5 141.62(15)
O14 Tb4 O5 74.64(14)
O7 Tb4 O5 74.41(13)
O1 Tb4 O5 65.78(14)
O8 Tb4 N7 129.63(16)
O15 Tb4 N7 74.32(17)
O14 Tb4 N7 74.45(16)
O7 Tb4 N7 66.24(16)
O1 Tb4 N7 128.58(16)
O5 Tb4 N7 128.19(16)
O8 Tb4 N8 66.41(16)
O15 Tb4 N8 74.81(17)
O14 Tb4 N8 73.85(17)
O7 Tb4 N8 129.44(15)
O1 Tb4 N8 142.71(16)
O5 Tb4 N8 140.61(16)
N7 Tb4 N8 63.22(17)
O8 Tb4 Tb3 129.51(11)
O15 Tb4 Tb3 131.96(11)
O14 Tb4 Tb3 66.77(11)
O7 Tb4 Tb3 40.06(10)
O1 Tb4 Tb3 80.11(10)
O5 Tb4 Tb3 39.58(9)
N7 Tb4 Tb3 89.83(13)
N8 Tb4 Tb3 137.13(12)
O8 Tb4 Tb1 129.91(11)
O15 Tb4 Tb1 68.01(11)
O14 Tb4 Tb1 131.33(11)
O7 Tb4 Tb1 40.86(10)
O1 Tb4 Tb1 39.02(10)
O5 Tb4 Tb1 79.94(10)
N7 Tb4 Tb1 90.65(12)
N8 Tb4 Tb1 139.31(13)
Tb3 Tb4 Tb1 67.145(14)
C1 O1 Tb1 122.3(4)
C1 O1 Tb4 110.1(3)
Tb1 O1 Tb4 100.57(15)
C1 O1 Tb2 109.5(3)
Tb1 O1 Tb2 99.98(15)
Tb4 O1 Tb2 114.13(17)
C13 O2 Tb1 123.5(4)
C14 O3 Tb2 121.5(3)
C14 O3 Tb1 110.8(4)
Tb2 O3 Tb1 100.71(15)
C14 O3 Tb3 110.0(3)
Tb2 O3 Tb3 99.79(15)
Tb1 O3 Tb3 113.62(16)
C26 O4 Tb2 124.6(4)
C40 O7 Tb4 123.1(3)
C40 O7 Tb3 108.9(4)
Tb4 O7 Tb3 100.88(15)
C40 O7 Tb1 109.9(4)
Tb4 O7 Tb1 100.04(15)
Tb3 O7 Tb1 113.86(16)
C52 O8 Tb4 123.7(4)
C27 O5 Tb3 122.2(4)
C27 O5 Tb2 110.0(3)
Tb3 O5 Tb2 100.81(15)
C27 O5 Tb4 110.9(3)
Tb3 O5 Tb4 98.70(15)
Tb2 O5 Tb4 113.78(17)
C39 O6 Tb3 124.2(4)
C68 O16 Tb1 127.3(4)
C68 O15 Tb4 128.0(4)
C58 O11 Tb2 131.9(4)
C58 O12 Tb3 126.2(4)
C53 O9 Tb1 127.7(4)
C53 O10 Tb2 128.8(4)
C63 O13 Tb3 125.4(4)
C63 O14 Tb4 129.8(4)
C73 O17 H17 109.5
C74 O24 H24 109.5
C6 N1 C2 118.2(6)
C6 N1 Tb1 121.8(4)
C2 N1 Tb1 120.1(4)
C7 N2 C8 122.8(6)
C7 N2 Tb1 121.8(4)
C8 N2 Tb1 115.4(4)
C15 N3 C19 118.9(6)
C15 N3 Tb2 120.0(4)
C19 N3 Tb2 121.1(4)
C20 N4 C21 123.3(6)
C20 N4 Tb2 121.1(4)
C21 N4 Tb2 115.0(4)
C41 N7 C45 118.4(5)
C41 N7 Tb4 120.1(4)
C45 N7 Tb4 121.5(4)
C46 N8 C47 124.1(6)
C46 N8 Tb4 120.9(5)
C47 N8 Tb4 115.0(4)
C28 N5 C32 118.8(6)
C28 N5 Tb3 119.9(4)
C32 N5 Tb3 121.4(4)
C33 N6 C34 122.9(6)
C33 N6 Tb3 121.6(4)
C34 N6 Tb3 115.4(4)
O1 C1 C2 114.2(5)
O1 C1 H1A 108.7
C2 C1 H1A 108.7
O1 C1 H1B 108.7
C2 C1 H1B 108.7
H1A C1 H1B 107.6
N1 C2 C3 122.0(6)
N1 C2 C1 116.7(6)
C3 C2 C1 121.3(6)
C4 C3 C2 118.9(6)
C4 C3 H3 120.6
C2 C3 H3 120.6
C3 C4 C5 120.1(7)
C3 C4 H4 120.0
C5 C4 H4 120.0
C6 C5 C4 118.0(7)
C6 C5 H5 121.0
C4 C5 H5 121.0
N1 C6 C5 122.8(6)
N1 C6 C7 115.0(6)
C5 C6 C7 122.3(6)
N2 C7 C6 118.0(6)
N2 C7 H7 121.0
C6 C7 H7 121.0
C9 C8 N2 125.9(6)
C9 C8 C13 121.5(6)
N2 C8 C13 112.6(6)
C8 C9 C10 120.0(7)
C8 C9 H9 120.0
C10 C9 H9 120.0
C11 C10 C9 119.8(7)
C11 C10 H10 120.1
C9 C10 H10 120.1
C10 C11 C12 121.7(6)
C10 C11 H11 119.2
C12 C11 H11 119.2
C11 C12 C13 119.9(7)
C11 C12 H12 120.1
C13 C12 H12 120.1
O2 C13 C12 122.3(6)
O2 C13 C8 120.7(6)
C12 C13 C8 117.0(6)
O3 C14 C15 115.0(5)
O3 C14 H14A 108.5
C15 C14 H14A 108.5
O3 C14 H14B 108.5
C15 C14 H14B 108.5
H14A C14 H14B 107.5
N3 C15 C16 121.5(6)
N3 C15 C14 117.2(5)
C16 C15 C14 121.3(6)
C17 C16 C15 120.0(6)
C17 C16 H16 120.0
C15 C16 H16 120.0
C16 C17 C18 118.4(6)
C16 C17 H17A 120.8
C18 C17 H17A 120.8
C19 C18 C17 118.9(6)
C19 C18 H18 120.6
C17 C18 H18 120.6
N3 C19 C18 122.2(6)
N3 C19 C20 115.9(6)
C18 C19 C20 121.9(6)
N4 C20 C19 118.4(6)
N4 C20 H20 120.8
C19 C20 H20 120.8
C22 C21 N4 125.0(6)
C22 C21 C26 121.4(6)
N4 C21 C26 113.6(5)
C23 C22 C21 120.2(6)
C23 C22 H22 119.9
C21 C22 H22 119.9
C22 C23 C24 119.3(6)
C22 C23 H23 120.3
C24 C23 H23 120.3
C25 C24 C23 120.6(7)
C25 C24 H24A 119.7
C23 C24 H24A 119.7
C24 C25 C26 122.5(7)
C24 C25 H25A 118.8
C26 C25 H25A 118.8
O4 C26 C25 123.9(6)
O4 C26 C21 120.0(6)
C25 C26 C21 116.1(6)
O7 C40 C41 113.0(5)
O7 C40 H40A 109.0
C41 C40 H40A 109.0
O7 C40 H40B 109.0
C41 C40 H40B 109.0
H40A C40 H40B 107.8
N7 C41 C42 121.6(6)
N7 C41 C40 117.5(5)
C42 C41 C40 120.9(6)
C43 C42 C41 119.4(7)
C43 C42 H42 120.3
C41 C42 H42 120.3
C44 C43 C42 119.4(7)
C44 C43 H43 120.3
C42 C43 H43 120.3
C43 C44 C45 118.3(6)
C43 C44 H44 120.9
C45 C44 H44 120.9
N7 C45 C44 122.8(6)
N7 C45 C46 114.9(6)
C44 C45 C46 122.3(6)
N8 C46 C45 119.5(6)
N8 C46 H46 120.3
C45 C46 H46 120.3
C48 C47 C52 120.8(6)
C48 C47 N8 125.4(6)
C52 C47 N8 113.7(6)
C49 C48 C47 120.2(7)
C49 C48 H48 119.9
C47 C48 H48 119.9
C48 C49 C50 119.3(6)
C48 C49 H49 120.3
C50 C49 H49 120.3
C51 C50 C49 120.9(7)
C51 C50 H50 119.6
C49 C50 H50 119.6
C50 C51 C52 121.6(6)
C50 C51 H51 119.2
C52 C51 H51 119.2
O8 C52 C47 121.0(6)
O8 C52 C51 121.9(6)
C47 C52 C51 117.0(6)
O5 C27 C28 113.5(5)
O5 C27 H27A 108.9
C28 C27 H27A 108.9
O5 C27 H27B 108.9
C28 C27 H27B 108.9
H27A C27 H27B 107.7
N5 C28 C29 121.1(6)
N5 C28 C27 117.6(6)
C29 C28 C27 121.3(6)
C30 C29 C28 119.9(6)
C30 C29 H29 120.1
C28 C29 H29 120.1
C29 C30 C31 119.3(7)
C29 C30 H30 120.4
C31 C30 H30 120.4
C32 C31 C30 118.1(7)
C32 C31 H31 120.9
C30 C31 H31 120.9
N5 C32 C31 122.8(6)
N5 C32 C33 115.1(6)
C31 C32 C33 122.1(6)
N6 C33 C32 118.2(6)
N6 C33 H33 120.9
C32 C33 H33 120.9
C35 C34 C39 120.6(6)
C35 C34 N6 126.1(6)
C39 C34 N6 113.3(6)
C36 C35 C34 120.9(7)
C36 C35 H35 119.6
C34 C35 H35 119.6
C35 C36 C37 118.7(7)
C35 C36 H36 120.7
C37 C36 H36 120.7
C38 C37 C36 121.3(7)
C38 C37 H37 119.3
C36 C37 H37 119.3
C37 C38 C39 120.9(7)
C37 C38 H38 119.6
C39 C38 H38 119.6
O6 C39 C34 120.5(6)
O6 C39 C38 121.9(6)
C34 C39 C38 117.6(6)
O16 C68 O15 122.2(6)
O16 C68 C69 119.5(6)
O15 C68 C69 118.3(6)
C72 C69 C71 110.6(7)
C72 C69 C68 108.4(6)
C71 C69 C68 111.7(6)
C72 C69 C70 108.1(7)
C71 C69 C70 110.1(6)
C68 C69 C70 107.9(6)
C69 C71 H55A 109.5
C69 C71 H55B 109.5
H55A C71 H55B 109.5
C69 C71 H55C 109.5
H55A C71 H55C 109.5
H55B C71 H55C 109.5
C69 C72 H56A 109.5
C69 C72 H56B 109.5
H56A C72 H56B 109.5
C69 C72 H56C 109.5
H56A C72 H56C 109.5
H56B C72 H56C 109.5
C69 C70 H57A 109.5
C69 C70 H57B 109.5
H57A C70 H57B 109.5
C69 C70 H57C 109.5
H57A C70 H57C 109.5
H57B C70 H57C 109.5
O12 C58 O11 122.3(6)
O12 C58 C59 117.3(6)
O11 C58 C59 120.4(6)
C58 C59 C62 109.8(5)
C58 C59 C61 110.5(5)
C62 C59 C61 110.0(6)
C58 C59 C60 106.9(5)
C62 C59 C60 109.8(6)
C61 C59 C60 109.8(6)
C59 C60 H60A 109.5
C59 C60 H60B 109.5
H60A C60 H60B 109.5
C59 C60 H60C 109.5
H60A C60 H60C 109.5
H60B C60 H60C 109.5
C59 C62 H61A 109.5
C59 C62 H61B 109.5
H61A C62 H61B 109.5
C59 C62 H61C 109.5
H61A C62 H61C 109.5
H61B C62 H61C 109.5
C59 C61 H62A 109.5
C59 C61 H62B 109.5
H62A C61 H62B 109.5
C59 C61 H62C 109.5
H62A C61 H62C 109.5
H62B C61 H62C 109.5
O10 C53 O9 122.9(6)
O10 C53 C54 119.2(6)
O9 C53 C54 117.9(6)
C55 C54 C57 110.4(6)
C55 C54 C53 106.5(5)
C57 C54 C53 111.0(6)
C55 C54 C56 110.2(6)
C57 C54 C56 109.8(6)
C53 C54 C56 108.9(5)
C54 C57 H65A 109.5
C54 C57 H65B 109.5
H65A C57 H65B 109.5
C54 C57 H65C 109.5
H65A C57 H65C 109.5
H65B C57 H65C 109.5
C54 C56 H66A 109.5
C54 C56 H66B 109.5
H66A C56 H66B 109.5
C54 C56 H66C 109.5
H66A C56 H66C 109.5
H66B C56 H66C 109.5
C54 C55 H67A 109.5
C54 C55 H67B 109.5
H67A C55 H67B 109.5
C54 C55 H67C 109.5
H67A C55 H67C 109.5
H67B C55 H67C 109.5
O13 C63 O14 122.5(6)
O13 C63 C64 120.0(6)
O14 C63 C64 117.5(6)
C63 C64 C66 111.9(6)
C63 C64 C67 107.8(6)
C66 C64 C67 110.0(6)
C63 C64 C65 108.0(5)
C66 C64 C65 109.9(6)
C67 C64 C65 109.1(6)
C64 C67 H70A 109.5
C64 C67 H70B 109.5
H70A C67 H70B 109.5
C64 C67 H70C 109.5
H70A C67 H70C 109.5
H70B C67 H70C 109.5
C64 C65 H71A 109.5
C64 C65 H71B 109.5
H71A C65 H71B 109.5
C64 C65 H71C 109.5
H71A C65 H71C 109.5
H71B C65 H71C 109.5
C64 C66 H72A 109.5
C64 C66 H72B 109.5
H72A C66 H72B 109.5
C64 C66 H72C 109.5
H72A C66 H72C 109.5
H72B C66 H72C 109.5
O17 C73 H73A 109.5
O17 C73 H73B 109.5
H73A C73 H73B 109.5
O17 C73 H73C 109.5
H73A C73 H73C 109.5
H73B C73 H73C 109.5
O24 C74 H74A 109.5
O24 C74 H74B 109.5
H74A C74 H74B 109.5
O24 C74 H74C 109.5
H74A C74 H74C 109.5
H74B C74 H74C 109.5

loop_
_geom_bond_atom_site_label_1
_geom_bond_atom_site_label_2
_geom_bond_distance
_geom_bond_site_symmetry_2
Tb1 O2 2.289(4) .
Tb1 O9 2.347(4) .
Tb1 O16 2.359(4) .
Tb1 O1 2.391(4) .
Tb1 O3 2.448(4) .
Tb1 O7 2.480(4) .
Tb1 N1 2.497(5) .
Tb1 N2 2.531(6) .
Tb1 Tb4 3.7331(6) .
Tb1 Tb2 3.7378(6) .
Tb2 O4 2.285(4) .
Tb2 O10 2.338(4) .
Tb2 O11 2.346(5) .
Tb2 O3 2.407(4) .
Tb2 O5 2.450(4) .
Tb2 O1 2.488(4) .
Tb2 N3 2.511(5) .
Tb2 N4 2.550(5) .
Tb2 Tb3 3.7391(6) .
Tb3 O6 2.280(4) .
Tb3 O12 2.340(4) .
Tb3 O13 2.343(4) .
Tb3 O5 2.402(4) .
Tb3 O7 2.443(4) .
Tb3 O3 2.482(4) .
Tb3 N5 2.501(5) .
Tb3 N6 2.534(5) .
Tb3 Tb4 3.7270(6) .
Tb4 O8 2.289(4) .
Tb4 O15 2.332(5) .
Tb4 O14 2.332(4) .
Tb4 O7 2.391(4) .
Tb4 O1 2.462(4) .
Tb4 O5 2.509(4) .
Tb4 N7 2.518(5) .
Tb4 N8 2.561(5) .
O1 C1 1.429(7) .
O2 C13 1.326(8) .
O3 C14 1.427(7) .
O4 C26 1.325(7) .
O7 C40 1.440(7) .
O8 C52 1.335(7) .
O5 C27 1.433(7) .
O6 C39 1.330(8) .
O16 C68 1.276(8) .
O15 C68 1.285(8) .
O11 C58 1.271(8) .
O12 C58 1.261(8) .
O9 C53 1.276(8) .
O10 C53 1.265(8) .
O13 C63 1.270(8) .
O14 C63 1.272(8) .
O17 C73 1.400(9) .
O17 H17 0.8200 .
O24 C74 1.572(17) .
O24 H24 0.8200 .
O25 O25 1.59(3) 3_665
N1 C6 1.349(9) .
N1 C2 1.353(8) .
N2 C7 1.273(8) .
N2 C8 1.421(8) .
N3 C15 1.337(8) .
N3 C19 1.357(8) .
N4 C20 1.281(8) .
N4 C21 1.416(8) .
N7 C41 1.335(8) .
N7 C45 1.357(8) .
N8 C46 1.265(8) .
N8 C47 1.409(8) .
N5 C28 1.343(8) .
N5 C32 1.356(8) .
N6 C33 1.272(9) .
N6 C34 1.421(8) .
C1 C2 1.491(9) .
C1 H1A 0.9700 .
C1 H1B 0.9700 .
C2 C3 1.395(9) .
C3 C4 1.367(10) .
C3 H3 0.9300 .
C4 C5 1.391(10) .
C4 H4 0.9300 .
C5 C6 1.388(9) .
C5 H5 0.9300 .
C6 C7 1.471(9) .
C7 H7 0.9300 .
C8 C9 1.378(9) .
C8 C13 1.423(9) .
C9 C10 1.384(9) .
C9 H9 0.9300 .
C10 C11 1.378(10) .
C10 H10 0.9300 .
C11 C12 1.380(10) .
C11 H11 0.9300 .
C12 C13 1.422(9) .
C12 H12 0.9300 .
C14 C15 1.476(9) .
C14 H14A 0.9700 .
C14 H14B 0.9700 .
C15 C16 1.393(9) .
C16 C17 1.384(10) .
C16 H16 0.9300 .
C17 C18 1.392(9) .
C17 H17A 0.9300 .
C18 C19 1.390(9) .
C18 H18 0.9300 .
C19 C20 1.458(9) .
C20 H20 0.9300 .
C21 C22 1.396(9) .
C21 C26 1.419(9) .
C22 C23 1.377(10) .
C22 H22 0.9300 .
C23 C24 1.390(11) .
C23 H23 0.9300 .
C24 C25 1.371(10) .
C24 H24A 0.9300 .
C25 C26 1.397(9) .
C25 H25A 0.9300 .
C40 C41 1.501(9) .
C40 H40A 0.9700 .
C40 H40B 0.9700 .
C41 C42 1.399(9) .
C42 C43 1.381(10) .
C42 H42 0.9300 .
C43 C44 1.376(10) .
C43 H43 0.9300 .
C44 C45 1.390(9) .
C44 H44 0.9300 .
C45 C46 1.466(10) .
C46 H46 0.9300 .
C47 C48 1.404(9) .
C47 C52 1.407(9) .
C48 C49 1.383(10) .
C48 H48 0.9300 .
C49 C50 1.397(10) .
C49 H49 0.9300 .
C50 C51 1.361(9) .
C50 H50 0.9300 .
C51 C52 1.420(9) .
C51 H51 0.9300 .
C27 C28 1.501(9) .
C27 H27A 0.9700 .
C27 H27B 0.9700 .
C28 C29 1.396(9) .
C29 C30 1.370(10) .
C29 H29 0.9300 .
C30 C31 1.398(10) .
C30 H30 0.9300 .
C31 C32 1.378(9) .
C31 H31 0.9300 .
C32 C33 1.476(9) .
C33 H33 0.9300 .
C34 C35 1.393(9) .
C34 C39 1.406(9) .
C35 C36 1.374(10) .
C35 H35 0.9300 .
C36 C37 1.402(10) .
C36 H36 0.9300 .
C37 C38 1.361(10) .
C37 H37 0.9300 .
C38 C39 1.410(9) .
C38 H38 0.9300 .
C68 C69 1.529(10) .
C69 C72 1.520(10) .
C69 C71 1.523(10) .
C69 C70 1.536(10) .
C71 H55A 0.9600 .
C71 H55B 0.9600 .
C71 H55C 0.9600 .
C72 H56A 0.9600 .
C72 H56B 0.9600 .
C72 H56C 0.9600 .
C70 H57A 0.9600 .
C70 H57B 0.9600 .
C70 H57C 0.9600 .
C58 C59 1.525(9) .
C59 C62 1.526(9) .
C59 C61 1.530(9) .
C59 C60 1.542(9) .
C60 H60A 0.9600 .
C60 H60B 0.9600 .
C60 H60C 0.9600 .
C62 H61A 0.9600 .
C62 H61B 0.9600 .
C62 H61C 0.9600 .
C61 H62A 0.9600 .
C61 H62B 0.9600 .
C61 H62C 0.9600 .
C53 C54 1.530(9) .
C54 C55 1.523(10) .
C54 C57 1.527(9) .
C54 C56 1.532(9) .
C57 H65A 0.9600 .
C57 H65B 0.9600 .
C57 H65C 0.9600 .
C56 H66A 0.9600 .
C56 H66B 0.9600 .
C56 H66C 0.9600 .
C55 H67A 0.9600 .
C55 H67B 0.9600 .
C55 H67C 0.9600 .
C63 C64 1.518(9) .
C64 C66 1.528(9) .
C64 C67 1.537(10) .
C64 C65 1.540(10) .
C67 H70A 0.9600 .
C67 H70B 0.9600 .
C67 H70C 0.9600 .
C65 H71A 0.9600 .
C65 H71B 0.9600 .
C65 H71C 0.9600 .
C66 H72A 0.9600 .
C66 H72B 0.9600 .
C66 H72C 0.9600 .
C73 H73A 0.9600 .
C73 H73B 0.9600 .
C73 H73C 0.9600 .
C74 H74A 0.9600 .
C74 H74B 0.9600 .
C74 H74C 0.9600 .

loop_
_geom_torsion_atom_site_label_1
_geom_torsion_atom_site_label_2
_geom_torsion_atom_site_label_3
_geom_torsion_atom_site_label_4
_geom_torsion
O2 Tb1 Tb2 O4 -174.7(2)
O9 Tb1 Tb2 O4 -101.30(18)
O16 Tb1 Tb2 O4 41.1(2)
O1 Tb1 Tb2 O4 21.8(2)
O3 Tb1 Tb2 O4 163.4(2)
O7 Tb1 Tb2 O4 99.12(17)
N1 Tb1 Tb2 O4 -28.73(18)
N2 Tb1 Tb2 O4 -74.7(2)
Tb4 Tb1 Tb2 O4 60.40(14)
O2 Tb1 Tb2 O10 -102.43(19)
O9 Tb1 Tb2 O10 -29.05(16)
O16 Tb1 Tb2 O10 113.33(19)
O1 Tb1 Tb2 O10 94.00(19)
O3 Tb1 Tb2 O10 -124.33(19)
O7 Tb1 Tb2 O10 171.37(15)
N1 Tb1 Tb2 O10 43.52(17)
N2 Tb1 Tb2 O10 -2.5(2)
Tb4 Tb1 Tb2 O10 132.65(11)
O2 Tb1 Tb2 O11 36.9(2)
O9 Tb1 Tb2 O11 110.32(18)
O16 Tb1 Tb2 O11 -107.3(2)
O1 Tb1 Tb2 O11 -126.6(2)
O3 Tb1 Tb2 O11 15.0(2)
O7 Tb1 Tb2 O11 -49.25(17)
N1 Tb1 Tb2 O11 -177.11(18)
N2 Tb1 Tb2 O11 136.9(2)
Tb4 Tb1 Tb2 O11 -87.98(14)
O2 Tb1 Tb2 O3 21.9(2)
O9 Tb1 Tb2 O3 95.28(19)
O16 Tb1 Tb2 O3 -122.3(2)
O1 Tb1 Tb2 O3 -141.7(2)
O7 Tb1 Tb2 O3 -64.30(18)
N1 Tb1 Tb2 O3 167.85(19)
N2 Tb1 Tb2 O3 121.9(2)
Tb4 Tb1 Tb2 O3 -103.02(15)
O2 Tb1 Tb2 O5 99.78(18)
O9 Tb1 Tb2 O5 173.16(15)
O16 Tb1 Tb2 O5 -44.46(18)
O1 Tb1 Tb2 O5 -63.78(19)
O3 Tb1 Tb2 O5 77.89(18)
O7 Tb1 Tb2 O5 13.59(14)
N1 Tb1 Tb2 O5 -114.26(16)
N2 Tb1 Tb2 O5 -160.2(2)
Tb4 Tb1 Tb2 O5 -25.14(10)
O2 Tb1 Tb2 O1 163.6(2)
O9 Tb1 Tb2 O1 -123.05(19)
O16 Tb1 Tb2 O1 19.3(2)
O3 Tb1 Tb2 O1 141.7(2)
O7 Tb1 Tb2 O1 77.37(18)
N1 Tb1 Tb2 O1 -50.5(2)
N2 Tb1 Tb2 O1 -96.5(2)
Tb4 Tb1 Tb2 O1 38.65(16)
O2 Tb1 Tb2 N3 -30.61(19)
O9 Tb1 Tb2 N3 42.77(17)
O16 Tb1 Tb2 N3 -174.85(19)
O1 Tb1 Tb2 N3 165.8(2)
O3 Tb1 Tb2 N3 -52.5(2)
O7 Tb1 Tb2 N3 -116.81(15)
N1 Tb1 Tb2 N3 115.34(17)
N2 Tb1 Tb2 N3 69.4(2)
Tb4 Tb1 Tb2 N3 -155.53(12)
O2 Tb1 Tb2 N4 -79.2(2)
O9 Tb1 Tb2 N4 -5.8(2)
O16 Tb1 Tb2 N4 136.6(2)
O1 Tb1 Tb2 N4 117.3(2)
O3 Tb1 Tb2 N4 -101.1(2)
O7 Tb1 Tb2 N4 -165.4(2)
N1 Tb1 Tb2 N4 66.8(2)
N2 Tb1 Tb2 N4 20.8(3)
Tb4 Tb1 Tb2 N4 155.91(18)
O2 Tb1 Tb2 Tb3 61.38(15)
O9 Tb1 Tb2 Tb3 134.76(11)
O16 Tb1 Tb2 Tb3 -82.86(15)
O1 Tb1 Tb2 Tb3 -102.18(16)
O3 Tb1 Tb2 Tb3 39.48(15)
O7 Tb1 Tb2 Tb3 -24.81(10)
N1 Tb1 Tb2 Tb3 -152.67(12)
N2 Tb1 Tb2 Tb3 161.35(19)
Tb4 Tb1 Tb2 Tb3 -63.539(9)
O4 Tb2 Tb3 O6 -178.7(2)
O10 Tb2 Tb3 O6 -36.8(2)
O11 Tb2 Tb3 O6 102.46(19)
O3 Tb2 Tb3 O6 -17.9(2)
O5 Tb2 Tb3 O6 -160.5(2)
O1 Tb2 Tb3 O6 -95.39(18)
N3 Tb2 Tb3 O6 31.90(19)
N4 Tb2 Tb3 O6 79.6(2)
Tb1 Tb2 Tb3 O6 -56.62(15)
O4 Tb2 Tb3 O12 107.35(19)
O10 Tb2 Tb3 O12 -110.72(18)
O11 Tb2 Tb3 O12 28.56(17)
O3 Tb2 Tb3 O12 -91.80(19)
O5 Tb2 Tb3 O12 125.6(2)
O1 Tb2 Tb3 O12 -169.30(15)
N3 Tb2 Tb3 O12 -42.00(17)
N4 Tb2 Tb3 O12 5.7(2)
Tb1 Tb2 Tb3 O12 -130.52(12)
O4 Tb2 Tb3 O13 -37.0(2)
O10 Tb2 Tb3 O13 105.0(2)
O11 Tb2 Tb3 O13 -115.75(19)
O3 Tb2 Tb3 O13 123.9(2)
O5 Tb2 Tb3 O13 -18.7(2)
O1 Tb2 Tb3 O13 46.39(18)
N3 Tb2 Tb3 O13 173.69(19)
N4 Tb2 Tb3 O13 -138.6(2)
Tb1 Tb2 Tb3 O13 85.16(15)
O4 Tb2 Tb3 O5 -18.3(2)
O10 Tb2 Tb3 O5 123.6(2)
O11 Tb2 Tb3 O5 -97.1(2)
O3 Tb2 Tb3 O5 142.6(2)
O1 Tb2 Tb3 O5 65.07(19)
N3 Tb2 Tb3 O5 -167.6(2)
N4 Tb2 Tb3 O5 -119.9(3)
Tb1 Tb2 Tb3 O5 103.84(16)
O4 Tb2 Tb3 O7 -96.94(18)
O10 Tb2 Tb3 O7 44.99(17)
O11 Tb2 Tb3 O7 -175.73(15)
O3 Tb2 Tb3 O7 63.91(18)
O5 Tb2 Tb3 O7 -78.65(19)
O1 Tb2 Tb3 O7 -13.59(14)
N3 Tb2 Tb3 O7 113.71(16)
N4 Tb2 Tb3 O7 161.5(2)
Tb1 Tb2 Tb3 O7 25.18(10)
O4 Tb2 Tb3 O3 -160.9(2)
O10 Tb2 Tb3 O3 -18.9(2)
O11 Tb2 Tb3 O3 120.36(19)
O5 Tb2 Tb3 O3 -142.6(2)
O1 Tb2 Tb3 O3 -77.50(18)
N3 Tb2 Tb3 O3 49.8(2)
N4 Tb2 Tb3 O3 97.5(2)
Tb1 Tb2 Tb3 O3 -38.73(15)
O4 Tb2 Tb3 N5 33.01(19)
O10 Tb2 Tb3 N5 174.94(18)
O11 Tb2 Tb3 N5 -45.78(17)
O3 Tb2 Tb3 N5 -166.14(19)
O5 Tb2 Tb3 N5 51.3(2)
O1 Tb2 Tb3 N5 116.36(15)
N3 Tb2 Tb3 N5 -116.34(17)
N4 Tb2 Tb3 N5 -68.6(2)
Tb1 Tb2 Tb3 N5 155.13(12)
O4 Tb2 Tb3 N6 80.3(2)
O10 Tb2 Tb3 N6 -137.8(2)
O11 Tb2 Tb3 N6 1.5(2)
O3 Tb2 Tb3 N6 -118.9(2)
O5 Tb2 Tb3 N6 98.5(2)
O1 Tb2 Tb3 N6 163.6(2)
N3 Tb2 Tb3 N6 -69.1(2)
N4 Tb2 Tb3 N6 -21.3(3)
Tb1 Tb2 Tb3 N6 -157.62(19)
O4 Tb2 Tb3 Tb4 -58.44(15)
O10 Tb2 Tb3 Tb4 83.49(14)
O11 Tb2 Tb3 Tb4 -137.23(12)
O3 Tb2 Tb3 Tb4 102.41(15)
O5 Tb2 Tb3 Tb4 -40.15(16)
O1 Tb2 Tb3 Tb4 24.92(10)
N3 Tb2 Tb3 Tb4 152.21(12)
N4 Tb2 Tb3 Tb4 -160.04(19)
Tb1 Tb2 Tb3 Tb4 63.687(9)
O6 Tb3 Tb4 O8 -175.9(2)
O12 Tb3 Tb4 O8 41.1(2)
O13 Tb3 Tb4 O8 -102.96(18)
O5 Tb3 Tb4 O8 21.4(2)
O7 Tb3 Tb4 O8 163.0(2)
O3 Tb3 Tb4 O8 98.95(17)
N5 Tb3 Tb4 O8 -29.96(18)
N6 Tb3 Tb4 O8 -81.0(2)
Tb2 Tb3 Tb4 O8 60.02(14)
O6 Tb3 Tb4 O15 38.1(2)
O12 Tb3 Tb4 O15 -104.9(2)
O13 Tb3 Tb4 O15 111.07(19)
O5 Tb3 Tb4 O15 -124.5(2)
O7 Tb3 Tb4 O15 17.0(2)
O3 Tb3 Tb4 O15 -47.02(18)
N5 Tb3 Tb4 O15 -175.93(19)
N6 Tb3 Tb4 O15 133.0(2)
Tb2 Tb3 Tb4 O15 -85.95(15)
O6 Tb3 Tb4 O14 -103.54(19)
O12 Tb3 Tb4 O14 113.48(19)
O13 Tb3 Tb4 O14 -30.57(17)
O5 Tb3 Tb4 O14 93.83(19)
O7 Tb3 Tb4 O14 -124.63(19)
O3 Tb3 Tb4 O14 171.34(15)
N5 Tb3 Tb4 O14 42.43(16)
N6 Tb3 Tb4 O14 -8.6(2)
Tb2 Tb3 Tb4 O14 132.41(12)
O6 Tb3 Tb4 O7 21.1(2)
O12 Tb3 Tb4 O7 -121.9(2)
O13 Tb3 Tb4 O7 94.06(19)
O5 Tb3 Tb4 O7 -141.5(2)
O3 Tb3 Tb4 O7 -64.04(18)
N5 Tb3 Tb4 O7 167.06(19)
N6 Tb3 Tb4 O7 116.0(2)
Tb2 Tb3 Tb4 O7 -102.97(15)
O6 Tb3 Tb4 O1 98.90(18)
O12 Tb3 Tb4 O1 -44.09(19)
O13 Tb3 Tb4 O1 171.87(16)
O5 Tb3 Tb4 O1 -63.73(18)
O7 Tb3 Tb4 O1 77.81(18)
O3 Tb3 Tb4 O1 13.77(14)
N5 Tb3 Tb4 O1 -115.13(15)
N6 Tb3 Tb4 O1 -166.2(2)
Tb2 Tb3 Tb4 O1 -25.16(10)
O6 Tb3 Tb4 O5 162.6(2)
O12 Tb3 Tb4 O5 19.6(2)
O13 Tb3 Tb4 O5 -124.40(19)
O7 Tb3 Tb4 O5 141.5(2)
O3 Tb3 Tb4 O5 77.50(18)
N5 Tb3 Tb4 O5 -51.40(19)
N6 Tb3 Tb4 O5 -102.5(2)
Tb2 Tb3 Tb4 O5 38.57(15)
O6 Tb3 Tb4 N7 -30.41(19)
O12 Tb3 Tb4 N7 -173.4(2)
O13 Tb3 Tb4 N7 42.55(17)
O5 Tb3 Tb4 N7 167.0(2)
O7 Tb3 Tb4 N7 -51.50(19)
O3 Tb3 Tb4 N7 -115.54(15)
N5 Tb3 Tb4 N7 115.56(17)
N6 Tb3 Tb4 N7 64.5(2)
Tb2 Tb3 Tb4 N7 -154.47(12)
O6 Tb3 Tb4 N8 -78.7(2)
O12 Tb3 Tb4 N8 138.3(2)
O13 Tb3 Tb4 N8 -5.7(2)
O5 Tb3 Tb4 N8 118.7(2)
O7 Tb3 Tb4 N8 -99.8(2)
O3 Tb3 Tb4 N8 -163.8(2)
N5 Tb3 Tb4 N8 67.3(2)
N6 Tb3 Tb4 N8 16.2(3)
Tb2 Tb3 Tb4 N8 157.25(18)
O6 Tb3 Tb4 Tb1 60.37(14)
O12 Tb3 Tb4 Tb1 -82.62(15)
O13 Tb3 Tb4 Tb1 133.34(12)
O5 Tb3 Tb4 Tb1 -102.26(15)
O7 Tb3 Tb4 Tb1 39.28(15)
O3 Tb3 Tb4 Tb1 -24.76(10)
N5 Tb3 Tb4 Tb1 -153.66(11)
N6 Tb3 Tb4 Tb1 155.28(17)
Tb2 Tb3 Tb4 Tb1 -63.688(10)
O2 Tb1 Tb4 O8 179.5(2)
O9 Tb1 Tb4 O8 -36.0(2)
O16 Tb1 Tb4 O8 105.03(19)
O1 Tb1 Tb4 O8 -20.3(2)
O3 Tb1 Tb4 O8 -98.10(17)
O7 Tb1 Tb4 O8 -161.7(2)
N1 Tb1 Tb4 O8 32.34(19)
N2 Tb1 Tb4 O8 82.9(2)
Tb2 Tb1 Tb4 O8 -59.43(15)
O2 Tb1 Tb4 O15 105.0(2)
O9 Tb1 Tb4 O15 -110.52(19)
O16 Tb1 Tb4 O15 30.54(17)
O1 Tb1 Tb4 O15 -94.8(2)
O3 Tb1 Tb4 O15 -172.59(15)
O7 Tb1 Tb4 O15 123.78(19)
N1 Tb1 Tb4 O15 -42.15(17)
N2 Tb1 Tb4 O15 8.4(2)
Tb2 Tb1 Tb4 O15 -133.92(12)
O2 Tb1 Tb4 O14 -37.5(2)
O9 Tb1 Tb4 O14 107.0(2)
O16 Tb1 Tb4 O14 -111.94(18)
O1 Tb1 Tb4 O14 122.8(2)
O3 Tb1 Tb4 O14 44.93(17)
O7 Tb1 Tb4 O14 -18.7(2)
N1 Tb1 Tb4 O14 175.37(19)
N2 Tb1 Tb4 O14 -134.0(2)
Tb2 Tb1 Tb4 O14 83.60(14)
O2 Tb1 Tb4 O7 -18.8(2)
O9 Tb1 Tb4 O7 125.7(2)
O16 Tb1 Tb4 O7 -93.24(19)
O1 Tb1 Tb4 O7 141.5(2)
O3 Tb1 Tb4 O7 63.63(18)
N1 Tb1 Tb4 O7 -165.94(19)
N2 Tb1 Tb4 O7 -115.3(2)
Tb2 Tb1 Tb4 O7 102.30(15)
O2 Tb1 Tb4 O1 -160.3(2)
O9 Tb1 Tb4 O1 -15.8(2)
O16 Tb1 Tb4 O1 125.3(2)
O3 Tb1 Tb4 O1 -77.84(19)
O7 Tb1 Tb4 O1 -141.5(2)
N1 Tb1 Tb4 O1 52.6(2)
N2 Tb1 Tb4 O1 103.2(2)
Tb2 Tb1 Tb4 O1 -39.17(16)
O2 Tb1 Tb4 O5 -96.54(18)
O9 Tb1 Tb4 O5 47.95(18)
O16 Tb1 Tb4 O5 -170.99(15)
O1 Tb1 Tb4 O5 63.72(19)
O3 Tb1 Tb4 O5 -14.12(14)
O7 Tb1 Tb4 O5 -77.75(18)
N1 Tb1 Tb4 O5 116.31(15)
N2 Tb1 Tb4 O5 166.91(19)
Tb2 Tb1 Tb4 O5 24.55(10)
O2 Tb1 Tb4 N7 32.2(2)
O9 Tb1 Tb4 N7 176.7(2)
O16 Tb1 Tb4 N7 -42.23(18)
O1 Tb1 Tb4 N7 -167.5(2)
O3 Tb1 Tb4 N7 114.64(16)
O7 Tb1 Tb4 N7 51.0(2)
N1 Tb1 Tb4 N7 -114.93(18)
N2 Tb1 Tb4 N7 -64.3(2)
Tb2 Tb1 Tb4 N7 153.30(13)
O2 Tb1 Tb4 N8 79.5(2)
O9 Tb1 Tb4 N8 -136.0(2)
O16 Tb1 Tb4 N8 5.1(2)
O1 Tb1 Tb4 N8 -120.2(2)
O3 Tb1 Tb4 N8 162.0(2)
O7 Tb1 Tb4 N8 98.3(2)
N1 Tb1 Tb4 N8 -67.6(2)
N2 Tb1 Tb4 N8 -17.0(2)
Tb2 Tb1 Tb4 N8 -159.37(18)
O2 Tb1 Tb4 Tb3 -57.32(16)
O9 Tb1 Tb4 Tb3 87.17(15)
O16 Tb1 Tb4 Tb3 -131.77(12)
O1 Tb1 Tb4 Tb3 102.94(16)
O3 Tb1 Tb4 Tb3 25.10(10)
O7 Tb1 Tb4 Tb3 -38.53(15)
N1 Tb1 Tb4 Tb3 155.54(12)
N2 Tb1 Tb4 Tb3 -153.87(17)
Tb2 Tb1 Tb4 Tb3 63.769(11)
O2 Tb1 O1 C1 -173.2(5)
O9 Tb1 O1 C1 -69.5(4)
O16 Tb1 O1 C1 73.4(4)
O3 Tb1 O1 C1 -144.8(4)
O7 Tb1 O1 C1 146.2(4)
N1 Tb1 O1 C1 2.0(4)
N2 Tb1 O1 C1 6.4(5)
Tb4 Tb1 O1 C1 122.1(5)
Tb2 Tb1 O1 C1 -120.9(5)
O2 Tb1 O1 Tb4 64.8(6)
O9 Tb1 O1 Tb4 168.44(16)
O16 Tb1 O1 Tb4 -48.66(17)
O3 Tb1 O1 Tb4 93.10(16)
O7 Tb1 O1 Tb4 24.09(14)
N1 Tb1 O1 Tb4 -120.1(2)
N2 Tb1 O1 Tb4 -115.68(19)
Tb2 Tb1 O1 Tb4 117.1(2)
O2 Tb1 O1 Tb2 -52.3(6)
O9 Tb1 O1 Tb2 51.38(17)
O16 Tb1 O1 Tb2 -165.73(16)
O3 Tb1 O1 Tb2 -23.97(14)
O7 Tb1 O1 Tb2 -92.97(16)
N1 Tb1 O1 Tb2 122.86(19)
N2 Tb1 O1 Tb2 127.26(18)
Tb4 Tb1 O1 Tb2 -117.1(2)
O8 Tb4 O1 C1 34.3(4)
O15 Tb4 O1 C1 -58.1(4)
O14 Tb4 O1 C1 130.7(4)
O7 Tb4 O1 C1 -155.3(4)
O5 Tb4 O1 C1 125.2(4)
N7 Tb4 O1 C1 -114.3(4)
N8 Tb4 O1 C1 -18.8(5)
Tb3 Tb4 O1 C1 163.9(4)
Tb1 Tb4 O1 C1 -130.3(4)
O8 Tb4 O1 Tb1 164.58(16)
O15 Tb4 O1 Tb1 72.27(17)
O14 Tb4 O1 Tb1 -99.0(2)
O7 Tb4 O1 Tb1 -25.00(15)
O5 Tb4 O1 Tb1 -104.52(17)
N7 Tb4 O1 Tb1 16.0(3)
N8 Tb4 O1 Tb1 111.6(2)
Tb3 Tb4 O1 Tb1 -65.73(12)
O8 Tb4 O1 Tb2 -89.35(18)
O15 Tb4 O1 Tb2 178.3(2)
O14 Tb4 O1 Tb2 7.1(3)
O7 Tb4 O1 Tb2 81.06(17)
O5 Tb4 O1 Tb2 1.54(14)
N7 Tb4 O1 Tb2 122.1(2)
N8 Tb4 O1 Tb2 -142.4(2)
Tb3 Tb4 O1 Tb2 40.33(13)
Tb1 Tb4 O1 Tb2 106.1(2)
O4 Tb2 O1 C1 -33.5(4)
O10 Tb2 O1 C1 57.8(4)
O11 Tb2 O1 C1 -137.9(4)
O3 Tb2 O1 C1 154.2(4)
O5 Tb2 O1 C1 -125.5(4)
N3 Tb2 O1 C1 111.8(4)
N4 Tb2 O1 C1 20.7(5)
Tb1 Tb2 O1 C1 129.7(4)
Tb3 Tb2 O1 C1 -164.2(4)
O4 Tb2 O1 Tb1 -163.20(16)
O10 Tb2 O1 Tb1 -71.85(16)
O11 Tb2 O1 Tb1 92.4(2)
O3 Tb2 O1 Tb1 24.54(14)
O5 Tb2 O1 Tb1 104.86(17)
N3 Tb2 O1 Tb1 -17.8(2)
N4 Tb2 O1 Tb1 -109.0(2)
Tb3 Tb2 O1 Tb1 66.17(11)
O4 Tb2 O1 Tb4 90.37(18)
O10 Tb2 O1 Tb4 -178.3(2)
O11 Tb2 O1 Tb4 -14.0(3)
O3 Tb2 O1 Tb4 -81.89(18)
O5 Tb2 O1 Tb4 -1.57(14)
N3 Tb2 O1 Tb4 -124.3(2)
N4 Tb2 O1 Tb4 144.6(2)
Tb1 Tb2 O1 Tb4 -106.4(2)
Tb3 Tb2 O1 Tb4 -40.26(13)
O9 Tb1 O2 C13 83.8(5)
O16 Tb1 O2 C13 -58.9(5)
O1 Tb1 O2 C13 -172.2(5)
O3 Tb1 O2 C13 160.5(5)
O7 Tb1 O2 C13 -133.3(5)
N1 Tb1 O2 C13 13.6(6)
N2 Tb1 O2 C13 8.2(5)
Tb4 Tb1 O2 C13 -121.5(4)
Tb2 Tb1 O2 C13 146.9(4)
O4 Tb2 O3 C14 -175.4(5)
O10 Tb2 O3 C14 -73.4(4)
O11 Tb2 O3 C14 69.1(4)
O5 Tb2 O3 C14 144.2(4)
O1 Tb2 O3 C14 -146.7(4)
N3 Tb2 O3 C14 -2.7(4)
N4 Tb2 O3 C14 -4.4(5)
Tb1 Tb2 O3 C14 -122.7(5)
Tb3 Tb2 O3 C14 120.8(5)
O4 Tb2 O3 Tb1 -52.8(6)
O10 Tb2 O3 Tb1 49.30(16)
O11 Tb2 O3 Tb1 -168.25(16)
O5 Tb2 O3 Tb1 -93.12(16)
O1 Tb2 O3 Tb1 -23.99(14)
N3 Tb2 O3 Tb1 120.0(2)
N4 Tb2 O3 Tb1 118.31(19)
Tb3 Tb2 O3 Tb1 -116.5(2)
O4 Tb2 O3 Tb3 63.7(6)
O10 Tb2 O3 Tb3 165.82(16)
O11 Tb2 O3 Tb3 -51.73(16)
O5 Tb2 O3 Tb3 23.40(14)
O1 Tb2 O3 Tb3 92.53(16)
N3 Tb2 O3 Tb3 -123.5(2)
N4 Tb2 O3 Tb3 -125.17(19)
Tb1 Tb2 O3 Tb3 116.5(2)
O2 Tb1 O3 C14 -33.0(4)
O9 Tb1 O3 C14 57.6(4)
O16 Tb1 O3 C14 -129.9(4)
O1 Tb1 O3 C14 154.7(4)
O7 Tb1 O3 C14 -126.1(4)
N1 Tb1 O3 C14 113.9(4)
N2 Tb1 O3 C14 14.5(5)
Tb4 Tb1 O3 C14 -164.3(4)
Tb2 Tb1 O3 C14 129.8(4)
O2 Tb1 O3 Tb2 -162.82(17)
O9 Tb1 O3 Tb2 -72.19(16)
O16 Tb1 O3 Tb2 100.3(2)
O1 Tb1 O3 Tb2 24.90(14)
O7 Tb1 O3 Tb2 104.05(17)
N1 Tb1 O3 Tb2 -15.9(3)
N2 Tb1 O3 Tb2 -115.4(2)
Tb4 Tb1 O3 Tb2 65.91(11)
O2 Tb1 O3 Tb3 91.42(19)
O9 Tb1 O3 Tb3 -177.95(19)
O16 Tb1 O3 Tb3 -5.4(3)
O1 Tb1 O3 Tb3 -80.86(17)
O7 Tb1 O3 Tb3 -1.71(14)
N1 Tb1 O3 Tb3 -121.6(2)
N2 Tb1 O3 Tb3 138.9(2)
Tb4 Tb1 O3 Tb3 -39.85(13)
Tb2 Tb1 O3 Tb3 -105.8(2)
O6 Tb3 O3 C14 37.6(4)
O12 Tb3 O3 C14 -53.5(4)
O13 Tb3 O3 C14 131.2(4)
O5 Tb3 O3 C14 -152.7(4)
O7 Tb3 O3 C14 126.6(4)
N5 Tb3 O3 C14 -110.9(4)
N6 Tb3 O3 C14 -15.2(5)
Tb4 Tb3 O3 C14 164.9(4)
Tb2 Tb3 O3 C14 -128.8(4)
O6 Tb3 O3 Tb2 166.38(16)
O12 Tb3 O3 Tb2 75.31(16)
O13 Tb3 O3 Tb2 -100.0(2)
O5 Tb3 O3 Tb2 -23.96(14)
O7 Tb3 O3 Tb2 -104.60(17)
N5 Tb3 O3 Tb2 17.8(2)
N6 Tb3 O3 Tb2 113.6(2)
Tb4 Tb3 O3 Tb2 -66.36(11)
O6 Tb3 O3 Tb1 -87.29(18)
O12 Tb3 O3 Tb1 -178.4(2)
O13 Tb3 O3 Tb1 6.4(3)
O5 Tb3 O3 Tb1 82.38(18)
O7 Tb3 O3 Tb1 1.74(14)
N5 Tb3 O3 Tb1 124.17(19)
N6 Tb3 O3 Tb1 -140.1(2)
Tb4 Tb3 O3 Tb1 39.97(13)
Tb2 Tb3 O3 Tb1 106.3(2)
O10 Tb2 O4 C26 64.7(5)
O11 Tb2 O4 C26 -78.8(5)
O3 Tb2 O4 C26 166.8(5)
O5 Tb2 O4 C26 -154.5(5)
O1 Tb2 O4 C26 139.2(5)
N3 Tb2 O4 C26 -4.5(6)
N4 Tb2 O4 C26 -5.7(5)
Tb1 Tb2 O4 C26 125.7(5)
Tb3 Tb2 O4 C26 -143.0(4)
O8 Tb4 O7 C40 -176.7(5)
O15 Tb4 O7 C40 71.4(4)
O14 Tb4 O7 C40 -72.1(4)
O1 Tb4 O7 C40 145.9(5)
O5 Tb4 O7 C40 -145.5(5)
N7 Tb4 O7 C40 0.0(4)
N8 Tb4 O7 C40 -1.5(5)
Tb3 Tb4 O7 C40 -121.2(5)
Tb1 Tb4 O7 C40 121.9(5)
O8 Tb4 O7 Tb3 -55.5(6)
O15 Tb4 O7 Tb3 -167.42(16)
O14 Tb4 O7 Tb3 49.17(16)
O1 Tb4 O7 Tb3 -92.89(16)
O5 Tb4 O7 Tb3 -24.29(14)
N7 Tb4 O7 Tb3 121.2(2)
N8 Tb4 O7 Tb3 119.75(19)
Tb1 Tb4 O7 Tb3 -116.90(19)
O8 Tb4 O7 Tb1 61.4(6)
O15 Tb4 O7 Tb1 -50.52(16)
O14 Tb4 O7 Tb1 166.06(15)
O1 Tb4 O7 Tb1 24.01(14)
O5 Tb4 O7 Tb1 92.60(15)
N7 Tb4 O7 Tb1 -121.9(2)
N8 Tb4 O7 Tb1 -123.35(19)
Tb3 Tb4 O7 Tb1 116.90(19)
O6 Tb3 O7 C40 -32.5(4)
O12 Tb3 O7 C40 -124.8(4)
O13 Tb3 O7 C40 58.3(4)
O5 Tb3 O7 C40 156.1(4)
O3 Tb3 O7 C40 -124.7(4)
N5 Tb3 O7 C40 114.0(4)
N6 Tb3 O7 C40 19.6(5)
Tb4 Tb3 O7 C40 130.8(4)
Tb2 Tb3 O7 C40 -163.2(4)
O6 Tb3 O7 Tb4 -163.31(16)
O12 Tb3 O7 Tb4 104.3(2)
O13 Tb3 O7 Tb4 -72.53(16)
O5 Tb3 O7 Tb4 25.32(14)
O3 Tb3 O7 Tb4 104.49(17)
N5 Tb3 O7 Tb4 -16.8(2)
N6 Tb3 O7 Tb4 -111.2(2)
Tb2 Tb3 O7 Tb4 66.01(11)
O6 Tb3 O7 Tb1 90.49(18)
O12 Tb3 O7 Tb1 -1.9(3)
O13 Tb3 O7 Tb1 -178.7(2)
O5 Tb3 O7 Tb1 -80.89(17)
O3 Tb3 O7 Tb1 -1.72(14)
N5 Tb3 O7 Tb1 -123.05(19)
N6 Tb3 O7 Tb1 142.6(2)
Tb4 Tb3 O7 Tb1 -106.2(2)
Tb2 Tb3 O7 Tb1 -40.20(13)
O2 Tb1 O7 C40 35.0(4)
O9 Tb1 O7 C40 130.2(4)
O16 Tb1 O7 C40 -58.3(4)
O1 Tb1 O7 C40 -155.7(4)
O3 Tb1 O7 C40 124.2(4)
N1 Tb1 O7 C40 -113.0(4)
N2 Tb1 O7 C40 -22.9(5)
Tb4 Tb1 O7 C40 -130.9(4)
Tb2 Tb1 O7 C40 162.7(4)
O2 Tb1 O7 Tb4 165.85(16)
O9 Tb1 O7 Tb4 -98.9(2)
O16 Tb1 O7 Tb4 72.53(16)
O1 Tb1 O7 Tb4 -24.80(14)
O3 Tb1 O7 Tb4 -104.99(17)
N1 Tb1 O7 Tb4 17.8(2)
N2 Tb1 O7 Tb4 107.9(2)
Tb2 Tb1 O7 Tb4 -66.46(11)
O2 Tb1 O7 Tb3 -87.42(19)
O9 Tb1 O7 Tb3 7.8(3)
O16 Tb1 O7 Tb3 179.3(2)
O1 Tb1 O7 Tb3 81.93(17)
O3 Tb1 O7 Tb3 1.74(14)
N1 Tb1 O7 Tb3 124.6(2)
N2 Tb1 O7 Tb3 -145.3(2)
Tb4 Tb1 O7 Tb3 106.7(2)
Tb2 Tb1 O7 Tb3 40.27(13)
O15 Tb4 O8 C52 -75.9(5)
O14 Tb4 O8 C52 67.5(5)
O7 Tb4 O8 C52 172.2(5)
O1 Tb4 O8 C52 -152.0(5)
O5 Tb4 O8 C52 142.2(5)
N7 Tb4 O8 C52 -4.0(6)
N8 Tb4 O8 C52 -3.9(5)
Tb3 Tb4 O8 C52 128.7(5)
Tb1 Tb4 O8 C52 -139.4(4)
O6 Tb3 O5 C27 -176.3(5)
O12 Tb3 O5 C27 72.3(4)
O13 Tb3 O5 C27 -71.6(4)
O7 Tb3 O5 C27 -145.4(4)
O3 Tb3 O5 C27 145.7(4)
N5 Tb3 O5 C27 0.3(4)
N6 Tb3 O5 C27 -1.3(5)
Tb4 Tb3 O5 C27 -121.5(5)
Tb2 Tb3 O5 C27 122.1(5)
O6 Tb3 O5 Tb2 61.5(6)
O12 Tb3 O5 Tb2 -49.78(17)
O13 Tb3 O5 Tb2 166.27(16)
O7 Tb3 O5 Tb2 92.51(16)
O3 Tb3 O5 Tb2 23.59(14)
N5 Tb3 O5 Tb2 -121.9(2)
N6 Tb3 O5 Tb2 -123.45(19)
Tb4 Tb3 O5 Tb2 116.4(2)
O6 Tb3 O5 Tb4 -54.9(6)
O12 Tb3 O5 Tb4 -166.17(15)
O13 Tb3 O5 Tb4 49.88(16)
O7 Tb3 O5 Tb4 -23.88(14)
O3 Tb3 O5 Tb4 -92.80(16)
N5 Tb3 O5 Tb4 121.75(19)
N6 Tb3 O5 Tb4 120.16(19)
Tb2 Tb3 O5 Tb4 -116.4(2)
O4 Tb2 O5 C27 35.8(4)
O10 Tb2 O5 C27 131.6(4)
O11 Tb2 O5 C27 -61.4(4)
O3 Tb2 O5 C27 -154.6(4)
O1 Tb2 O5 C27 126.6(4)
N3 Tb2 O5 C27 -114.2(4)
N4 Tb2 O5 C27 -16.4(5)
Tb1 Tb2 O5 C27 164.8(4)
Tb3 Tb2 O5 C27 -130.3(4)
O4 Tb2 O5 Tb3 166.12(17)
O10 Tb2 O5 Tb3 -98.1(2)
O11 Tb2 O5 Tb3 68.87(17)
O3 Tb2 O5 Tb3 -24.31(15)
O1 Tb2 O5 Tb3 -103.08(17)
N3 Tb2 O5 Tb3 16.1(3)
N4 Tb2 O5 Tb3 113.9(2)
Tb1 Tb2 O5 Tb3 -64.95(12)
O4 Tb2 O5 Tb4 -89.26(18)
O10 Tb2 O5 Tb4 6.5(3)
O11 Tb2 O5 Tb4 173.5(2)
O3 Tb2 O5 Tb4 80.31(17)
O1 Tb2 O5 Tb4 1.54(14)
N3 Tb2 O5 Tb4 120.7(2)
N4 Tb2 O5 Tb4 -141.5(2)
Tb1 Tb2 O5 Tb4 39.66(13)
Tb3 Tb2 O5 Tb4 104.6(2)
O8 Tb4 O5 C27 -34.2(4)
O15 Tb4 O5 C27 -131.2(4)
O14 Tb4 O5 C27 57.5(4)
O7 Tb4 O5 C27 154.0(4)
O1 Tb4 O5 C27 -126.2(4)
N7 Tb4 O5 C27 112.7(4)
N8 Tb4 O5 C27 19.6(5)
Tb3 Tb4 O5 C27 129.4(4)
Tb1 Tb4 O5 C27 -164.4(4)
O8 Tb4 O5 Tb3 -163.61(16)
O15 Tb4 O5 Tb3 99.4(2)
O14 Tb4 O5 Tb3 -71.96(16)
O7 Tb4 O5 Tb3 24.56(14)
O1 Tb4 O5 Tb3 104.39(17)
N7 Tb4 O5 Tb3 -16.7(2)
N8 Tb4 O5 Tb3 -109.8(2)
Tb1 Tb4 O5 Tb3 66.14(11)
O8 Tb4 O5 Tb2 90.44(18)
O15 Tb4 O5 Tb2 -6.6(3)
O14 Tb4 O5 Tb2 -177.9(2)
O7 Tb4 O5 Tb2 -81.39(18)
O1 Tb4 O5 Tb2 -1.56(14)
N7 Tb4 O5 Tb2 -122.6(2)
N8 Tb4 O5 Tb2 144.2(2)
Tb3 Tb4 O5 Tb2 -105.9(2)
Tb1 Tb4 O5 Tb2 -39.81(13)
O12 Tb3 O6 C39 -75.1(5)
O13 Tb3 O6 C39 68.0(5)
O5 Tb3 O6 C39 173.1(5)
O7 Tb3 O6 C39 143.3(5)
O3 Tb3 O6 C39 -150.5(5)
N5 Tb3 O6 C39 -2.8(5)
N6 Tb3 O6 C39 -2.7(4)
Tb4 Tb3 O6 C39 130.2(4)
Tb2 Tb3 O6 C39 -139.3(4)
O2 Tb1 O16 C68 -179.6(5)
O9 Tb1 O16 C68 84.0(6)
O1 Tb1 O16 C68 -14.7(6)
O3 Tb1 O16 C68 -84.0(6)
O7 Tb1 O16 C68 -87.6(5)
N1 Tb1 O16 C68 50.1(5)
N2 Tb1 O16 C68 116.9(6)
Tb4 Tb1 O16 C68 -46.7(5)
Tb2 Tb1 O16 C68 -27.2(6)
O8 Tb4 O15 C68 -175.1(5)
O14 Tb4 O15 C68 87.6(6)
O7 Tb4 O15 C68 -9.8(5)
O1 Tb4 O15 C68 -83.1(5)
O5 Tb4 O15 C68 -78.4(6)
N7 Tb4 O15 C68 54.5(5)
N8 Tb4 O15 C68 120.3(5)
Tb3 Tb4 O15 C68 -20.7(6)
Tb1 Tb4 O15 C68 -42.8(5)
O4 Tb2 O11 C58 -175.1(5)
O10 Tb2 O11 C58 81.9(6)
O3 Tb2 O11 C58 -9.9(5)
O5 Tb2 O11 C58 -84.5(5)
O1 Tb2 O11 C58 -72.8(6)
N3 Tb2 O11 C58 55.6(5)
N4 Tb2 O11 C58 121.2(6)
Tb1 Tb2 O11 C58 -19.5(6)
Tb3 Tb2 O11 C58 -44.2(5)
O6 Tb3 O12 C58 -174.2(5)
O13 Tb3 O12 C58 92.6(6)
O5 Tb3 O12 C58 -9.9(5)
O7 Tb3 O12 C58 -82.4(6)
O3 Tb3 O12 C58 -82.5(5)
N5 Tb3 O12 C58 54.6(5)
N6 Tb3 O12 C58 120.7(5)
Tb4 Tb3 O12 C58 -22.9(6)
Tb2 Tb3 O12 C58 -41.6(5)
O2 Tb1 O9 C53 169.8(5)
O16 Tb1 O9 C53 -92.7(6)
O1 Tb1 O9 C53 5.7(5)
O3 Tb1 O9 C53 79.5(5)
O7 Tb1 O9 C53 73.8(6)
N1 Tb1 O9 C53 -58.9(5)
N2 Tb1 O9 C53 -124.5(5)
Tb4 Tb1 O9 C53 15.9(6)
Tb2 Tb1 O9 C53 39.1(5)
O4 Tb2 O10 C53 178.7(5)
O11 Tb2 O10 C53 -76.3(6)
O3 Tb2 O10 C53 14.6(5)
O5 Tb2 O10 C53 82.6(6)
O1 Tb2 O10 C53 87.4(5)
N3 Tb2 O10 C53 -50.0(5)
N4 Tb2 O10 C53 -116.8(5)
Tb1 Tb2 O10 C53 46.7(5)
Tb3 Tb2 O10 C53 26.8(6)
O6 Tb3 O13 C63 177.3(5)
O12 Tb3 O13 C63 -89.1(6)
O5 Tb3 O13 C63 13.7(5)
O7 Tb3 O13 C63 87.6(5)
O3 Tb3 O13 C63 83.2(6)
N5 Tb3 O13 C63 -51.0(5)
N6 Tb3 O13 C63 -117.6(5)
Tb4 Tb3 O13 C63 47.1(5)
Tb2 Tb3 O13 C63 25.6(6)
O8 Tb4 O14 C63 175.0(5)
O15 Tb4 O14 C63 -87.4(6)
O7 Tb4 O14 C63 10.3(5)
O1 Tb4 O14 C63 78.4(6)
O5 Tb4 O14 C63 83.6(5)
N7 Tb4 O14 C63 -54.3(5)
N8 Tb4 O14 C63 -120.3(5)
Tb3 Tb4 O14 C63 42.3(5)
Tb1 Tb4 O14 C63 22.5(6)
O2 Tb1 N1 C6 -3.0(6)
O9 Tb1 N1 C6 -80.6(5)
O16 Tb1 N1 C6 78.8(5)
O1 Tb1 N1 C6 178.8(5)
O3 Tb1 N1 C6 -137.8(4)
O7 Tb1 N1 C6 133.6(4)
N2 Tb1 N1 C6 2.6(5)
Tb4 Tb1 N1 C6 144.7(5)
Tb2 Tb1 N1 C6 -147.8(5)
O2 Tb1 N1 C2 175.9(4)
O9 Tb1 N1 C2 98.3(5)
O16 Tb1 N1 C2 -102.3(5)
O1 Tb1 N1 C2 -2.3(4)
O3 Tb1 N1 C2 41.1(5)
O7 Tb1 N1 C2 -47.6(5)
N2 Tb1 N1 C2 -178.5(5)
Tb4 Tb1 N1 C2 -36.4(4)
Tb2 Tb1 N1 C2 31.1(4)
O2 Tb1 N2 C7 173.2(5)
O9 Tb1 N2 C7 76.7(5)
O16 Tb1 N2 C7 -83.5(5)
O1 Tb1 N2 C7 -6.7(6)
O3 Tb1 N2 C7 119.8(5)
O7 Tb1 N2 C7 -119.6(5)
N1 Tb1 N2 C7 -2.2(5)
Tb4 Tb1 N2 C7 -62.0(5)
Tb2 Tb1 N2 C7 51.4(6)
O2 Tb1 N2 C8 -9.2(4)
O9 Tb1 N2 C8 -105.7(4)
O16 Tb1 N2 C8 94.2(4)
O1 Tb1 N2 C8 171.0(4)
O3 Tb1 N2 C8 -62.6(5)
O7 Tb1 N2 C8 58.0(5)
N1 Tb1 N2 C8 175.5(5)
Tb4 Tb1 N2 C8 115.7(4)
Tb2 Tb1 N2 C8 -131.0(4)
O4 Tb2 N3 C15 179.7(4)
O10 Tb2 N3 C15 101.9(5)
O11 Tb2 N3 C15 -94.4(5)
O3 Tb2 N3 C15 2.4(5)
O5 Tb2 N3 C15 -40.8(6)
O1 Tb2 N3 C15 47.4(5)
N4 Tb2 N3 C15 -179.1(5)
Tb1 Tb2 N3 C15 36.2(5)
Tb3 Tb2 N3 C15 -30.7(5)
O4 Tb2 N3 C19 -0.1(6)
O10 Tb2 N3 C19 -77.9(5)
O11 Tb2 N3 C19 85.8(5)
O3 Tb2 N3 C19 -177.4(5)
O5 Tb2 N3 C19 139.4(5)
O1 Tb2 N3 C19 -132.4(5)
N4 Tb2 N3 C19 1.1(5)
Tb1 Tb2 N3 C19 -143.6(5)
Tb3 Tb2 N3 C19 149.5(5)
O4 Tb2 N4 C20 176.6(6)
O10 Tb2 N4 C20 76.8(5)
O11 Tb2 N4 C20 -79.3(5)
O3 Tb2 N4 C20 -0.7(6)
O5 Tb2 N4 C20 -123.7(5)
O1 Tb2 N4 C20 114.3(5)
N3 Tb2 N4 C20 -2.4(5)
Tb1 Tb2 N4 C20 54.5(6)
Tb3 Tb2 N4 C20 -58.2(6)
O4 Tb2 N4 C21 4.8(4)
O10 Tb2 N4 C21 -95.0(4)
O11 Tb2 N4 C21 108.8(5)
O3 Tb2 N4 C21 -172.5(4)
O5 Tb2 N4 C21 64.4(5)
O1 Tb2 N4 C21 -57.6(5)
N3 Tb2 N4 C21 -174.2(5)
Tb1 Tb2 N4 C21 -117.3(4)
Tb3 Tb2 N4 C21 130.0(4)
O8 Tb4 N7 C41 176.9(4)
O15 Tb4 N7 C41 -102.6(5)
O14 Tb4 N7 C41 97.3(5)
O7 Tb4 N7 C41 -2.0(5)
O1 Tb4 N7 C41 -45.7(6)
O5 Tb4 N7 C41 42.0(6)
N8 Tb4 N7 C41 176.7(5)
Tb3 Tb4 N7 C41 31.4(5)
Tb1 Tb4 N7 C41 -35.7(5)
O8 Tb4 N7 C45 -1.3(6)
O15 Tb4 N7 C45 79.2(5)
O14 Tb4 N7 C45 -80.9(5)
O7 Tb4 N7 C45 179.8(6)
O1 Tb4 N7 C45 136.1(5)
O5 Tb4 N7 C45 -136.2(5)
N8 Tb4 N7 C45 -1.5(5)
Tb3 Tb4 N7 C45 -146.8(5)
Tb1 Tb4 N7 C45 146.1(5)
O8 Tb4 N8 C46 -178.0(6)
O15 Tb4 N8 C46 -77.9(6)
O14 Tb4 N8 C46 82.3(6)
O7 Tb4 N8 C46 3.4(6)
O1 Tb4 N8 C46 -117.5(5)
O5 Tb4 N8 C46 120.4(5)
N7 Tb4 N8 C46 1.9(5)
Tb3 Tb4 N8 C46 58.6(6)
Tb1 Tb4 N8 C46 -53.5(6)
O8 Tb4 N8 C47 3.3(4)
O15 Tb4 N8 C47 103.4(5)
O14 Tb4 N8 C47 -96.3(5)
O7 Tb4 N8 C47 -175.3(4)
O1 Tb4 N8 C47 63.9(5)
O5 Tb4 N8 C47 -58.3(5)
N7 Tb4 N8 C47 -176.8(5)
Tb3 Tb4 N8 C47 -120.0(4)
Tb1 Tb4 N8 C47 127.8(4)
O6 Tb3 N5 C28 -179.4(4)
O12 Tb3 N5 C28 -99.8(5)
O13 Tb3 N5 C28 102.7(5)
O5 Tb3 N5 C28 1.9(4)
O7 Tb3 N5 C28 46.9(5)
O3 Tb3 N5 C28 -42.5(5)
N6 Tb3 N5 C28 -179.5(5)
Tb4 Tb3 N5 C28 36.4(4)
Tb2 Tb3 N5 C28 -31.2(4)
O6 Tb3 N5 C32 -0.6(5)
O12 Tb3 N5 C32 79.0(5)
O13 Tb3 N5 C32 -78.4(5)
O5 Tb3 N5 C32 -179.3(5)
O7 Tb3 N5 C32 -134.3(4)
O3 Tb3 N5 C32 136.4(4)
N6 Tb3 N5 C32 -0.6(4)
Tb4 Tb3 N5 C32 -144.8(4)
Tb2 Tb3 N5 C32 147.6(4)
O6 Tb3 N6 C33 178.8(5)
O12 Tb3 N6 C33 -82.5(5)
O13 Tb3 N6 C33 80.2(5)
O5 Tb3 N6 C33 0.4(6)
O7 Tb3 N6 C33 119.5(5)
O3 Tb3 N6 C33 -121.0(5)
N5 Tb3 N6 C33 -1.2(5)
Tb4 Tb3 N6 C33 59.0(6)
Tb2 Tb3 N6 C33 -56.2(6)
O6 Tb3 N6 C34 1.9(4)
O12 Tb3 N6 C34 100.6(4)
O13 Tb3 N6 C34 -96.7(4)
O5 Tb3 N6 C34 -176.5(4)
O7 Tb3 N6 C34 -57.4(5)
O3 Tb3 N6 C34 62.1(5)
N5 Tb3 N6 C34 -178.2(5)
Tb4 Tb3 N6 C34 -118.0(4)
Tb2 Tb3 N6 C34 126.8(4)
Tb1 O1 C1 C2 -1.6(7)
Tb4 O1 C1 C2 115.9(5)
Tb2 O1 C1 C2 -117.8(5)
C6 N1 C2 C3 -0.4(9)
Tb1 N1 C2 C3 -179.3(5)
C6 N1 C2 C1 -178.7(6)
Tb1 N1 C2 C1 2.4(7)
O1 C1 C2 N1 -0.6(8)
O1 C1 C2 C3 -179.0(6)
N1 C2 C3 C4 2.3(10)
C1 C2 C3 C4 -179.4(7)
C2 C3 C4 C5 -2.8(11)
C3 C4 C5 C6 1.4(11)
C2 N1 C6 C5 -1.2(10)
Tb1 N1 C6 C5 177.7(5)
C2 N1 C6 C7 178.3(6)
Tb1 N1 C6 C7 -2.9(8)
C4 C5 C6 N1 0.7(11)
C4 C5 C6 C7 -178.7(7)
C8 N2 C7 C6 -175.8(6)
Tb1 N2 C7 C6 1.7(8)
N1 C6 C7 N2 0.8(9)
C5 C6 C7 N2 -179.8(6)
C7 N2 C8 C9 10.0(10)
Tb1 N2 C8 C9 -167.6(5)
C7 N2 C8 C13 -172.8(6)
Tb1 N2 C8 C13 9.5(7)
N2 C8 C9 C10 179.9(6)
C13 C8 C9 C10 3.0(10)
C8 C9 C10 C11 1.8(10)
C9 C10 C11 C12 -4.5(11)
C10 C11 C12 C13 2.3(11)
Tb1 O2 C13 C12 172.9(5)
Tb1 O2 C13 C8 -6.4(8)
C11 C12 C13 O2 -177.0(6)
C11 C12 C13 C8 2.4(10)
C9 C8 C13 O2 174.3(6)
N2 C8 C13 O2 -3.0(9)
C9 C8 C13 C12 -5.0(9)
N2 C8 C13 C12 177.7(6)
Tb2 O3 C14 C15 2.9(7)
Tb1 O3 C14 C15 -114.8(5)
Tb3 O3 C14 C15 118.7(5)
C19 N3 C15 C16 -1.1(10)
Tb2 N3 C15 C16 179.1(5)
C19 N3 C15 C14 178.0(6)
Tb2 N3 C15 C14 -1.8(8)
O3 C14 C15 N3 -0.6(9)
O3 C14 C15 C16 178.5(6)
N3 C15 C16 C17 3.3(10)
C14 C15 C16 C17 -175.8(6)
C15 C16 C17 C18 -2.8(11)
C16 C17 C18 C19 0.3(11)
C15 N3 C19 C18 -1.5(10)
Tb2 N3 C19 C18 178.3(5)
C15 N3 C19 C20 -179.9(6)
Tb2 N3 C19 C20 -0.1(8)
C17 C18 C19 N3 1.9(11)
C17 C18 C19 C20 -179.8(7)
C21 N4 C20 C19 174.5(6)
Tb2 N4 C20 C19 3.3(9)
N3 C19 C20 N4 -2.2(10)
C18 C19 C20 N4 179.5(7)
C20 N4 C21 C22 3.8(11)
Tb2 N4 C21 C22 175.5(6)
C20 N4 C21 C26 -175.4(6)
Tb2 N4 C21 C26 -3.8(7)
N4 C21 C22 C23 -178.5(7)
C26 C21 C22 C23 0.7(12)
C21 C22 C23 C24 -0.3(12)
C22 C23 C24 C25 -0.3(13)
C23 C24 C25 C26 0.6(13)
Tb2 O4 C26 C25 -173.5(5)
Tb2 O4 C26 C21 6.1(9)
C24 C25 C26 O4 179.5(7)
C24 C25 C26 C21 -0.1(11)
C22 C21 C26 O4 179.8(6)
N4 C21 C26 O4 -0.8(9)
C22 C21 C26 C25 -0.5(10)
N4 C21 C26 C25 178.8(6)
Tb4 O7 C40 C41 1.7(7)
Tb3 O7 C40 C41 -115.8(5)
Tb1 O7 C40 C41 118.9(5)
C45 N7 C41 C42 2.2(10)
Tb4 N7 C41 C42 -176.0(5)
C45 N7 C41 C40 -178.1(6)
Tb4 N7 C41 C40 3.6(8)
O7 C40 C41 N7 -3.4(9)
O7 C40 C41 C42 176.3(6)
N7 C41 C42 C43 -4.4(11)
C40 C41 C42 C43 176.0(7)
C41 C42 C43 C44 3.3(11)
C42 C43 C44 C45 -0.3(12)
C41 N7 C45 C44 1.0(11)
Tb4 N7 C45 C44 179.2(6)
C41 N7 C45 C46 -177.2(6)
Tb4 N7 C45 C46 1.1(8)
C43 C44 C45 N7 -1.9(12)
C43 C44 C45 C46 176.1(7)
C47 N8 C46 C45 176.3(6)
Tb4 N8 C46 C45 -2.2(9)
N7 C45 C46 N8 0.8(10)
C44 C45 C46 N8 -177.4(7)
C46 N8 C47 C48 -2.9(11)
Tb4 N8 C47 C48 175.7(6)
C46 N8 C47 C52 178.7(7)
Tb4 N8 C47 C52 -2.7(7)
C52 C47 C48 C49 1.4(12)
N8 C47 C48 C49 -176.9(7)
C47 C48 C49 C50 -2.8(12)
C48 C49 C50 C51 2.6(12)
C49 C50 C51 C52 -0.9(11)
Tb4 O8 C52 C47 4.1(9)
Tb4 O8 C52 C51 -175.1(5)
C48 C47 C52 O8 -179.0(7)
N8 C47 C52 O8 -0.5(10)
C48 C47 C52 C51 0.2(10)
N8 C47 C52 C51 178.7(6)
C50 C51 C52 O8 178.7(6)
C50 C51 C52 C47 -0.5(10)
Tb3 O5 C27 C28 -2.1(7)
Tb2 O5 C27 C28 115.6(5)
Tb4 O5 C27 C28 -117.6(5)
C32 N5 C28 C29 -0.3(9)
Tb3 N5 C28 C29 178.6(5)
C32 N5 C28 C27 177.4(5)
Tb3 N5 C28 C27 -3.7(7)
O5 C27 C28 N5 3.7(8)
O5 C27 C28 C29 -178.6(5)
N5 C28 C29 C30 -0.8(10)
C27 C28 C29 C30 -178.4(6)
C28 C29 C30 C31 0.7(10)
C29 C30 C31 C32 0.4(10)
C28 N5 C32 C31 1.4(9)
Tb3 N5 C32 C31 -177.4(5)
C28 N5 C32 C33 -179.0(5)
Tb3 N5 C32 C33 2.1(7)
C30 C31 C32 N5 -1.5(10)
C30 C31 C32 C33 179.0(6)
C34 N6 C33 C32 179.5(6)
Tb3 N6 C33 C32 2.8(8)
N5 C32 C33 N6 -3.2(9)
C31 C32 C33 N6 176.4(6)
C33 N6 C34 C35 2.6(11)
Tb3 N6 C34 C35 179.5(5)
C33 N6 C34 C39 -178.0(6)
Tb3 N6 C34 C39 -1.1(7)
C39 C34 C35 C36 -0.7(11)
N6 C34 C35 C36 178.6(7)
C34 C35 C36 C37 1.8(11)
C35 C36 C37 C38 -0.7(11)
C36 C37 C38 C39 -1.5(11)
Tb3 O6 C39 C34 3.3(8)
Tb3 O6 C39 C38 -177.0(5)
C35 C34 C39 O6 178.2(6)
N6 C34 C39 O6 -1.1(9)
C35 C34 C39 C38 -1.4(10)
N6 C34 C39 C38 179.2(6)
C37 C38 C39 O6 -177.1(6)
C37 C38 C39 C34 2.5(10)
Tb1 O16 C68 O15 35.0(9)
Tb1 O16 C68 C69 -143.7(5)
Tb4 O15 C68 O16 26.5(9)
Tb4 O15 C68 C69 -154.8(4)
O16 C68 C69 C72 119.4(7)
O15 C68 C69 C72 -59.4(8)
O16 C68 C69 C71 -2.7(9)
O15 C68 C69 C71 178.6(6)
O16 C68 C69 C70 -123.8(7)
O15 C68 C69 C70 57.4(8)
Tb3 O12 C58 O11 28.8(9)
Tb3 O12 C58 C59 -153.0(4)
Tb2 O11 C58 O12 30.6(9)
Tb2 O11 C58 C59 -147.5(5)
O12 C58 C59 C62 47.0(8)
O11 C58 C59 C62 -134.8(6)
O12 C58 C59 C61 168.6(6)
O11 C58 C59 C61 -13.2(8)
O12 C58 C59 C60 -72.0(7)
O11 C58 C59 C60 106.2(7)
Tb2 O10 C53 O9 -36.8(9)
Tb2 O10 C53 C54 144.5(5)
Tb1 O9 C53 O10 -22.6(9)
Tb1 O9 C53 C54 156.0(4)
O10 C53 C54 C55 105.4(7)
O9 C53 C54 C55 -73.3(7)
O10 C53 C54 C57 -14.8(8)
O9 C53 C54 C57 166.5(6)
O10 C53 C54 C56 -135.8(6)
O9 C53 C54 C56 45.5(8)
Tb3 O13 C63 O14 -37.0(9)
Tb3 O13 C63 C64 145.2(5)
Tb4 O14 C63 O13 -24.6(9)
Tb4 O14 C63 C64 153.3(4)
O13 C63 C64 C66 -6.0(9)
O14 C63 C64 C66 176.0(6)
O13 C63 C64 C67 115.1(7)
O14 C63 C64 C67 -62.9(7)
O13 C63 C64 C65 -127.1(7)
O14 C63 C64 C65 54.9(8)
